data_7000482
loop_
_publ_author_name
'Gorun, Sergiu M.'
'Rathke, Jerome W.'
'Chen, Michael J.'

_publ_section_title
;
 Long-range solid-state ordering and high geometric distortions induced
 in phthalocyanines by small fluoroalkyl groups
;
_journal_issue 7
_journal_name_full 'Dalton Transactions'
_journal_page_first 1095
_journal_page_last 1097
_journal_paper_doi 10.1039/b821000b
_journal_year 2009
_chemical_formula_moiety '2(C7 H8), C80 H16 F48 Fe2 N16 O'
_chemical_formula_sum 'C94 H32 F48 Fe2 N16 O'
_chemical_formula_weight 2425.06
_chemical_name_common 03029
_chemical_name_systematic
;

?

;
_space_group_IT_number 2
_symmetry_cell_setting triclinic
_symmetry_space_group_name_Hall '-P 1'
_symmetry_space_group_name_H-M 'P -1'
_atom_sites_solution_hydrogens geom
_atom_sites_solution_primary direct
_atom_sites_solution_secondary difmap
_audit_creation_method SHELXL-97
_cell_angle_alpha 105.260(3)
_cell_angle_beta 106.060(3)
_cell_angle_gamma 94.236(3)
_cell_formula_units_Z 2
_cell_length_a 13.703(3)
_cell_length_b 16.673(3)
_cell_length_c 21.513(4)
_cell_measurement_reflns_used 1922
_cell_measurement_temperature 173(2)
_cell_volume 4499.3(15)
_computing_cell_refinement 'SAINT, Bruker'
_computing_data_collection 'SMART, Bruker'
_computing_data_reduction 'SAINT, Bruker'
_computing_molecular_graphics 'SHELXTL, Bruker'
_computing_structure_refinement SHELXL-97
_computing_structure_solution SIR97
_diffrn_ambient_temperature 173(2)
_diffrn_measured_fraction_theta_full 0.992
_diffrn_measured_fraction_theta_max 0.992
_diffrn_measurement_device_type 'Bruker SMART Platform CCD'
_diffrn_measurement_method 'area detector, omega scans'
_diffrn_radiation_monochromator graphite
_diffrn_radiation_source 'fine-focus sealed tube'
_diffrn_radiation_type MoK\a
_diffrn_radiation_wavelength 0.71073
_diffrn_reflns_av_R_equivalents 0.0410
_diffrn_reflns_av_sigmaI/netI 0.0615
_diffrn_reflns_limit_h_max 16
_diffrn_reflns_limit_h_min -16
_diffrn_reflns_limit_k_max 19
_diffrn_reflns_limit_k_min -19
_diffrn_reflns_limit_l_max 22
_diffrn_reflns_limit_l_min -25
_diffrn_reflns_number 33075
_diffrn_reflns_theta_full 25.04
_diffrn_reflns_theta_max 25.04
_diffrn_reflns_theta_min 1.28
_exptl_absorpt_coefficient_mu 0.484
_exptl_absorpt_correction_T_max 1.000000
_exptl_absorpt_correction_T_min 0.878530
_exptl_absorpt_correction_type multi-scan
_exptl_absorpt_process_details 'SADABS, R. Blessing, 1995'
_exptl_crystal_colour 'dark red'
_exptl_crystal_density_diffrn 1.790
_exptl_crystal_density_method 'not measured'
_exptl_crystal_description parallelopiped
_exptl_crystal_F_000 2400
_exptl_crystal_size_max 0.36
_exptl_crystal_size_mid 0.28
_exptl_crystal_size_min 0.18
_refine_diff_density_max 0.449
_refine_diff_density_min -0.510
_refine_diff_density_rms 0.062
_refine_ls_extinction_method none
_refine_ls_goodness_of_fit_ref 0.992
_refine_ls_hydrogen_treatment riding
_refine_ls_matrix_type full
_refine_ls_number_parameters 1484
_refine_ls_number_reflns 15789
_refine_ls_number_restraints 81
_refine_ls_restrained_S_all 0.995
_refine_ls_R_factor_all 0.0653
_refine_ls_R_factor_gt 0.0419
_refine_ls_shift/su_max 0.001
_refine_ls_shift/su_mean 0.000
_refine_ls_structure_factor_coef Fsqd
_refine_ls_weighting_details 'calc w=1/[\s^2^(Fo^2^)+(0.0460P)^2^+3.0086P] where P=(Fo^2^+2Fc^2^)/3'
_refine_ls_weighting_scheme calc
_refine_ls_wR_factor_gt 0.1007
_refine_ls_wR_factor_ref 0.1150
_reflns_number_gt 11656
_reflns_number_total 15789
_reflns_threshold_expression >2sigma(I)
_cod_data_source_file b821000b.txt
_cod_data_source_block 03029
_cod_original_cell_volume 4499(2)
_cod_original_sg_symbol_H-M P-1
_cod_database_code 7000482

loop_
_symmetry_equiv_pos_as_xyz
'x, y, z'
'-x, -y, -z'

loop_
_atom_site_label
_atom_site_type_symbol
_atom_site_fract_x
_atom_site_fract_y
_atom_site_fract_z
_atom_site_U_iso_or_equiv
_atom_site_adp_type
_atom_site_occupancy
_atom_site_symmetry_multiplicity
_atom_site_calc_flag
_atom_site_refinement_flags
_atom_site_disorder_assembly
_atom_site_disorder_group
Fe1 Fe 0.13447(3) 0.68186(2) 0.714701(19) 0.02173(10) Uani 1 1 d . . .
Fe2 Fe 0.35922(3) 0.83423(2) 0.785290(19) 0.02088(10) Uani 1 1 d . . .
O1 O 0.24561(14) 0.75900(12) 0.74967(9) 0.0272(4) Uani 1 1 d . . .
N1 N 0.11316(17) 0.64978(14) 0.79603(11) 0.0243(5) Uani 1 1 d . . .
N2 N 0.20443(18) 0.53023(14) 0.79393(12) 0.0274(5) Uani 1 1 d . . .
N3 N 0.18911(17) 0.57110(14) 0.69281(12) 0.0256(5) Uani 1 1 d . . .
N4 N 0.19793(18) 0.56798(15) 0.58193(12) 0.0262(5) Uani 1 1 d . . .
N5 N 0.08227(17) 0.66252(14) 0.61233(11) 0.0244(5) Uani 1 1 d . . .
N6 N -0.03960(17) 0.76032(15) 0.60526(12) 0.0260(5) Uani 1 1 d . . .
N7 N 0.01777(17) 0.74934(14) 0.71891(11) 0.0241(5) Uani 1 1 d . . .
N8 N 0.03528(17) 0.76962(15) 0.83724(12) 0.0253(5) Uani 1 1 d . . .
C1 C 0.0728(2) 0.69950(18) 0.84158(14) 0.0247(6) Uani 1 1 d . . .
C2 C 0.0781(2) 0.66199(19) 0.89677(15) 0.0284(7) Uani 1 1 d . . .
C3 C 0.0510(2) 0.6867(2) 0.95752(15) 0.0315(7) Uani 1 1 d . . .
C4 C 0.0123(2) 0.7671(2) 0.98068(15) 0.0352(8) Uani 1 1 d . . .
F1 F 0.07835(14) 0.83398(12) 0.98932(9) 0.0438(5) Uani 1 1 d . . .
F2 F -0.07712(14) 0.77099(13) 0.93779(10) 0.0499(5) Uani 1 1 d . . .
F3 F -0.0059(2) 0.77498(15) 1.04003(11) 0.0681(7) Uani 1 1 d . . .
C5 C 0.0655(3) 0.6353(2) 0.99862(17) 0.0409(8) Uani 1 1 d . . .
H5A H 0.0511 0.6523 1.0405 0.049 Uiso 1 1 calc R . .
C6 C 0.1005(3) 0.5590(2) 0.98072(18) 0.0472(9) Uani 1 1 d . . .
H6A H 0.1071 0.5240 1.0096 0.057 Uiso 1 1 calc R . .
C7 C 0.1258(3) 0.5334(2) 0.92165(17) 0.0385(8) Uani 1 1 d . . .
C8 C 0.1579(3) 0.4482(2) 0.9046(2) 0.0508(10) Uani 1 1 d . . .
F4 F 0.11541(18) 0.40511(12) 0.83923(12) 0.0584(6) Uani 1 1 d . . .
F5 F 0.25908(17) 0.45198(14) 0.91991(11) 0.0602(6) Uani 1 1 d . . .
F6 F 0.1268(2) 0.40060(14) 0.93971(14) 0.0822(9) Uani 1 1 d . . .
C9 C 0.1189(2) 0.58693(19) 0.88026(15) 0.0304(7) Uani 1 1 d . . .
C10 C 0.1466(2) 0.58366(18) 0.81853(14) 0.0262(6) Uani 1 1 d . . .
C11 C 0.2300(2) 0.52962(17) 0.73852(14) 0.0248(6) Uani 1 1 d . . .
C12 C 0.3075(2) 0.48260(18) 0.71618(14) 0.0273(7) Uani 1 1 d . . .
C13 C 0.3701(2) 0.42739(19) 0.74073(15) 0.0309(7) Uani 1 1 d . . .
C14 C 0.3633(3) 0.3982(2) 0.79997(17) 0.0378(8) Uani 1 1 d . . .
F7 F 0.42711(18) 0.34232(15) 0.81099(11) 0.0615(6) Uani 1 1 d . . .
F8 F 0.39042(15) 0.46116(13) 0.85747(9) 0.0472(5) Uani 1 1 d . . .
F9 F 0.26938(15) 0.35993(11) 0.79004(10) 0.0451(5) Uani 1 1 d . . .
C15 C 0.4408(2) 0.3980(2) 0.70873(16) 0.0361(8) Uani 1 1 d . . .
H15A H 0.4811 0.3586 0.7235 0.043 Uiso 1 1 calc R . .
C16 C 0.4536(2) 0.4252(2) 0.65522(16) 0.0357(8) Uani 1 1 d . . .
H16A H 0.5061 0.4073 0.6363 0.043 Uiso 1 1 calc R . .
C17 C 0.3922(2) 0.47749(19) 0.62909(15) 0.0297(7) Uani 1 1 d . . .
C18 C 0.4149(2) 0.5067(2) 0.57368(16) 0.0355(7) Uani 1 1 d . . .
F10 F 0.51325(15) 0.50393(15) 0.57558(11) 0.0590(6) Uani 1 1 d . . .
F11 F 0.35754(15) 0.45769(12) 0.51231(9) 0.0456(5) Uani 1 1 d . . .
F12 F 0.40046(14) 0.58574(11) 0.57746(9) 0.0417(5) Uani 1 1 d . . .
C19 C 0.3151(2) 0.50346(18) 0.65818(14) 0.0266(6) Uani 1 1 d . . .
C20 C 0.2325(2) 0.55290(17) 0.64095(14) 0.0247(6) Uani 1 1 d . . .
C21 C 0.1212(2) 0.61106(17) 0.56704(14) 0.0249(6) Uani 1 1 d . . .
C22 C 0.0671(2) 0.61282(18) 0.49843(14) 0.0260(6) Uani 1 1 d . . .
C23 C 0.0758(2) 0.57131(19) 0.43445(15) 0.0289(7) Uani 1 1 d . . .
C24 C 0.1518(3) 0.5130(2) 0.42367(16) 0.0390(8) Uani 1 1 d . . .
F13 F 0.14749(14) 0.45103(11) 0.45233(9) 0.0413(5) Uani 1 1 d . . .
F14 F 0.24758(15) 0.55351(13) 0.44698(11) 0.0505(5) Uani 1 1 d . . .
F15 F 0.1337(2) 0.47409(15) 0.35749(10) 0.0723(8) Uani 1 1 d . . .
C25 C 0.0130(2) 0.5879(2) 0.37836(15) 0.0336(7) Uani 1 1 d . . .
H25A H 0.0201 0.5629 0.3351 0.040 Uiso 1 1 calc R . .
C26 C -0.0602(2) 0.6404(2) 0.38398(15) 0.0340(7) Uani 1 1 d . . .
H26A H -0.1030 0.6498 0.3444 0.041 Uiso 1 1 calc R . .
C27 C -0.0720(2) 0.67915(18) 0.44604(14) 0.0274(7) Uani 1 1 d . . .
C28 C -0.1572(2) 0.7300(2) 0.44663(15) 0.0333(7) Uani 1 1 d . . .
F16 F -0.21783(13) 0.70733(12) 0.48012(9) 0.0422(5) Uani 1 1 d . . .
F17 F -0.21838(15) 0.72138(14) 0.38374(9) 0.0546(6) Uani 1 1 d . . .
F18 F -0.12143(15) 0.81219(11) 0.47442(9) 0.0428(5) Uani 1 1 d . . .
C29 C -0.0057(2) 0.66679(18) 0.50473(14) 0.0252(6) Uani 1 1 d . . .
C30 C 0.0077(2) 0.70046(17) 0.57792(14) 0.0239(6) Uani 1 1 d . . .
C31 C -0.0288(2) 0.78683(17) 0.67130(14) 0.0242(6) Uani 1 1 d . . .
C32 C -0.0658(2) 0.86227(18) 0.70534(15) 0.0269(6) Uani 1 1 d . . .
C33 C -0.1197(2) 0.92311(19) 0.68282(16) 0.0322(7) Uani 1 1 d . . .
C34 C -0.1556(3) 0.9228(2) 0.61041(17) 0.0370(8) Uani 1 1 d . . .
F19 F -0.21971(13) 0.85270(12) 0.57025(9) 0.0408(4) Uani 1 1 d . . .
F20 F -0.07676(14) 0.93127(11) 0.58606(9) 0.0417(5) Uani 1 1 d . . .
F21 F -0.20714(18) 0.98682(13) 0.60253(10) 0.0599(6) Uani 1 1 d . . .
C35 C -0.1381(3) 0.9893(2) 0.73042(18) 0.0441(9) Uani 1 1 d . . .
H35A H -0.1781 1.0289 0.7158 0.053 Uiso 1 1 calc R . .
C36 C -0.0990(3) 0.9986(2) 0.79919(17) 0.0461(9) Uani 1 1 d . . .
H36A H -0.1102 1.0460 0.8307 0.055 Uiso 1 1 calc R . .
C37 C -0.0446(2) 0.9412(2) 0.82274(16) 0.0348(7) Uani 1 1 d . . .
C38 C 0.0028(3) 0.9612(2) 0.89806(17) 0.0431(9) Uani 1 1 d . . .
F22 F 0.09500(15) 0.93797(12) 0.91504(9) 0.0464(5) Uani 1 1 d . . .
F23 F -0.05613(16) 0.92543(15) 0.92605(10) 0.0574(6) Uani 1 1 d . . .
F24 F 0.0180(2) 1.04430(14) 0.92765(11) 0.0771(8) Uani 1 1 d . . .
C39 C -0.0325(2) 0.86923(18) 0.77488(15) 0.0273(7) Uani 1 1 d . . .
C40 C 0.0130(2) 0.79370(18) 0.78150(14) 0.0255(6) Uani 1 1 d . . .
N9 N 0.44466(17) 0.80128(14) 0.86566(11) 0.0235(5) Uani 1 1 d . . .
N10 N 0.55008(17) 0.71406(15) 0.81356(12) 0.0253(5) Uani 1 1 d . . .
N11 N 0.46016(17) 0.78575(14) 0.73651(11) 0.0241(5) Uani 1 1 d . . .
N12 N 0.39460(18) 0.82534(15) 0.63440(12) 0.0268(5) Uani 1 1 d . . .
N13 N 0.33621(17) 0.90844(14) 0.72304(12) 0.0248(5) Uani 1 1 d . . .
N14 N 0.26461(17) 1.01845(14) 0.78430(12) 0.0260(5) Uani 1 1 d . . .
N15 N 0.33363(17) 0.93282(14) 0.85577(11) 0.0240(5) Uani 1 1 d . . .
N16 N 0.37630(17) 0.87778(15) 0.95156(12) 0.0256(5) Uani 1 1 d . . .
C41 C 0.5006(2) 0.73637(18) 0.85918(14) 0.0244(6) Uani 1 1 d . . .
C42 C 0.5032(2) 0.69853(18) 0.91427(14) 0.0268(6) Uani 1 1 d . . .
C43 C 0.5467(2) 0.63083(19) 0.93238(15) 0.0313(7) Uani 1 1 d . . .
C44 C 0.6108(3) 0.5801(2) 0.89538(17) 0.0390(8) Uani 1 1 d . . .
F25 F 0.70096(14) 0.62564(12) 0.90417(9) 0.0448(5) Uani 1 1 d . . .
F26 F 0.56321(14) 0.54881(11) 0.82889(9) 0.0413(5) Uani 1 1 d . . .
F27 F 0.63377(18) 0.51370(13) 0.91796(11) 0.0601(6) Uani 1 1 d . . .
C45 C 0.5316(3) 0.6107(2) 0.98743(16) 0.0399(8) Uani 1 1 d . . .
H45A H 0.5623 0.5662 1.0009 0.048 Uiso 1 1 calc R . .
C46 C 0.4726(3) 0.6537(2) 1.02367(16) 0.0400(8) Uani 1 1 d . . .
H46A H 0.4619 0.6368 1.0605 0.048 Uiso 1 1 calc R . .
C47 C 0.4291(2) 0.7204(2) 1.00759(15) 0.0328(7) Uani 1 1 d . . .
C48 C 0.3653(3) 0.7625(2) 1.04896(18) 0.0430(9) Uani 1 1 d . . .
F28 F 0.27774(14) 0.77744(13) 1.01104(10) 0.0467(5) Uani 1 1 d . . .
F29 F 0.41613(17) 0.83540(14) 1.09393(10) 0.0588(6) Uani 1 1 d . . .
F30 F 0.3381(2) 0.71430(17) 1.08417(13) 0.0809(8) Uani 1 1 d . . .
C49 C 0.4467(2) 0.74501(19) 0.95285(14) 0.0271(6) Uani 1 1 d . . .
C50 C 0.4160(2) 0.81264(18) 0.92323(14) 0.0253(6) Uani 1 1 d . . .
C51 C 0.3477(2) 0.93695(18) 0.92237(14) 0.0248(6) Uani 1 1 d . . .
C52 C 0.3223(2) 1.01787(18) 0.95685(14) 0.0263(6) Uani 1 1 d . . .
C53 C 0.3185(2) 1.05445(19) 1.02308(15) 0.0308(7) Uani 1 1 d . . .
C54 C 0.3462(2) 1.0139(2) 1.07848(16) 0.0379(8) Uani 1 1 d . . .
F31 F 0.44120(14) 0.99351(13) 1.08915(9) 0.0460(5) Uani 1 1 d . . .
F32 F 0.28076(14) 0.94475(12) 1.06682(10) 0.0443(5) Uani 1 1 d . . .
F33 F 0.34585(19) 1.06610(14) 1.13808(10) 0.0623(6) Uani 1 1 d . . .
C55 C 0.2869(2) 1.1323(2) 1.03789(17) 0.0380(8) Uani 1 1 d . . .
H55A H 0.2801 1.1562 1.0814 0.046 Uiso 1 1 calc R . .
C56 C 0.2649(2) 1.1761(2) 0.99035(16) 0.0377(8) Uani 1 1 d . . .
H56A H 0.2451 1.2300 1.0024 0.045 Uiso 1 1 calc R . .
C57 C 0.2712(2) 1.14289(19) 0.92582(16) 0.0331(7) Uani 1 1 d . . .
C58 C 0.2520(3) 1.1963(2) 0.87905(18) 0.0430(9) Uani 1 1 d . . .
F34 F 0.2613(2) 1.27777(12) 0.91419(11) 0.0678(7) Uani 1 1 d . . .
F35 F 0.15713(15) 1.17567(14) 0.83562(10) 0.0547(6) Uani 1 1 d . . .
F36 F 0.31926(15) 1.19362(11) 0.84438(10) 0.0468(5) Uani 1 1 d . . .
C59 C 0.2958(2) 1.06084(18) 0.90801(15) 0.0272(7) Uani 1 1 d . . .
C60 C 0.2994(2) 1.00393(17) 0.84401(14) 0.0249(6) Uani 1 1 d . . .
C61 C 0.2746(2) 0.96931(18) 0.72734(15) 0.0264(6) Uani 1 1 d . . .
C62 C 0.2245(2) 0.97455(18) 0.65896(15) 0.0278(7) Uani 1 1 d . . .
C63 C 0.1550(2) 1.02504(19) 0.63304(15) 0.0312(7) Uani 1 1 d . . .
C64 C 0.1152(3) 1.0917(2) 0.67647(17) 0.0400(8) Uani 1 1 d . . .
F37 F 0.04173(17) 1.12431(14) 0.63915(10) 0.0633(6) Uani 1 1 d . . .
F38 F 0.07136(14) 1.06204(12) 0.71625(10) 0.0440(5) Uani 1 1 d . . .
F39 F 0.18797(15) 1.15639(12) 0.71600(10) 0.0477(5) Uani 1 1 d . . .
C65 C 0.1215(2) 1.0115(2) 0.56400(16) 0.0376(8) Uani 1 1 d . . .
H65A H 0.0779 1.0471 0.5461 0.045 Uiso 1 1 calc R . .
C66 C 0.1497(2) 0.9476(2) 0.52005(16) 0.0375(8) Uani 1 1 d . . .
H66A H 0.1233 0.9391 0.4727 0.045 Uiso 1 1 calc R . .
C67 C 0.2154(2) 0.8958(2) 0.54357(15) 0.0325(7) Uani 1 1 d . . .
C68 C 0.2350(3) 0.8245(2) 0.49222(16) 0.0426(8) Uani 1 1 d . . .
F40 F 0.23832(15) 0.75369(12) 0.51056(9) 0.0453(5) Uani 1 1 d . . .
F41 F 0.15987(18) 0.80446(15) 0.43297(10) 0.0708(7) Uani 1 1 d . . .
F42 F 0.32272(17) 0.84193(14) 0.47923(11) 0.0558(6) Uani 1 1 d . . .
C69 C 0.2571(2) 0.91247(18) 0.61432(15) 0.0269(6) Uani 1 1 d . . .
C70 C 0.3329(2) 0.87543(18) 0.65665(15) 0.0267(6) Uani 1 1 d . . .
C71 C 0.4604(2) 0.79101(18) 0.67429(14) 0.0250(6) Uani 1 1 d . . .
C72 C 0.5459(2) 0.75203(18) 0.65675(15) 0.0267(6) Uani 1 1 d . . .
C73 C 0.5820(2) 0.74021(18) 0.60006(15) 0.0309(7) Uani 1 1 d . . .
C74 C 0.5272(3) 0.7602(2) 0.53696(17) 0.0375(8) Uani 1 1 d . . .
F43 F 0.52359(16) 0.84252(12) 0.54742(10) 0.0473(5) Uani 1 1 d . . .
F44 F 0.57305(16) 0.73761(14) 0.48883(10) 0.0553(6) Uani 1 1 d . . .
F45 F 0.43076(15) 0.71918(12) 0.51004(9) 0.0439(5) Uani 1 1 d . . .
C75 C 0.6707(2) 0.70509(19) 0.60234(17) 0.0359(8) Uani 1 1 d . . .
H75A H 0.6966 0.6971 0.5648 0.043 Uiso 1 1 calc R . .
C76 C 0.7226(2) 0.68140(19) 0.65782(16) 0.0348(7) Uani 1 1 d . . .
H76A H 0.7844 0.6590 0.6581 0.042 Uiso 1 1 calc R . .
C77 C 0.6870(2) 0.68951(18) 0.71268(15) 0.0291(7) Uani 1 1 d . . .
C78 C 0.7454(2) 0.6602(2) 0.76988(16) 0.0364(8) Uani 1 1 d . . .
F46 F 0.69647(14) 0.58868(12) 0.77122(9) 0.0431(5) Uani 1 1 d . . .
F47 F 0.83835(13) 0.64373(13) 0.76453(10) 0.0498(5) Uani 1 1 d . . .
F48 F 0.76331(14) 0.71734(13) 0.82984(9) 0.0477(5) Uani 1 1 d . . .
C79 C 0.5960(2) 0.72453(18) 0.71189(14) 0.0263(6) Uani 1 1 d . . .
C80 C 0.5365(2) 0.74258(18) 0.76006(14) 0.0254(6) Uani 1 1 d . . .
C81 C 0.4817(3) 0.9426(3) 0.3055(2) 0.0632(12) Uani 1 1 d . . .
C82 C 0.5410(3) 0.8843(3) 0.2831(2) 0.0659(12) Uani 1 1 d . . .
H82A H 0.5398 0.8691 0.2371 0.079 Uiso 1 1 calc R . .
C83 C 0.6016(4) 0.8485(3) 0.3275(3) 0.0834(16) Uani 1 1 d . . .
H83A H 0.6408 0.8080 0.3112 0.100 Uiso 1 1 calc R . .
C84 C 0.6071(4) 0.8695(4) 0.3941(3) 0.0890(16) Uani 1 1 d . . .
H84A H 0.6497 0.8444 0.4242 0.107 Uiso 1 1 calc R . .
C85 C 0.5504(5) 0.9269(4) 0.4162(3) 0.0963(17) Uani 1 1 d . . .
H85A H 0.5543 0.9429 0.4627 0.116 Uiso 1 1 calc R . .
C86 C 0.4872(4) 0.9629(3) 0.3732(2) 0.0706(13) Uani 1 1 d . . .
H86A H 0.4469 1.0020 0.3901 0.085 Uiso 1 1 calc R . .
C87 C 0.4161(4) 0.9806(4) 0.2591(3) 0.111(2) Uani 1 1 d . . .
H87A H 0.4560 1.0021 0.2339 0.167 Uiso 1 1 calc R . .
H87B H 0.3900 1.0270 0.2849 0.167 Uiso 1 1 calc R . .
H87C H 0.3582 0.9381 0.2273 0.167 Uiso 1 1 calc R . .
C88 C 0.2417(5) 0.7226(4) 0.2742(3) 0.084(4) Uani 0.414(2) 1 d PGD A 1
C89 C 0.2603(4) 0.7541(5) 0.2242(4) 0.097(2) Uani 0.414(2) 1 d PG A 1
H89 H 0.3265 0.7562 0.2182 0.117 Uiso 0.414(2) 1 calc PR A 1
C90 C 0.1822(6) 0.7826(5) 0.1829(3) 0.063(3) Uani 0.414(2) 1 d PG A 1
H90 H 0.1949 0.8042 0.1487 0.075 Uiso 0.414(2) 1 calc PR A 1
C91 C 0.0854(5) 0.7795(5) 0.1917(4) 0.083(4) Uani 0.414(2) 1 d PG A 1
H91 H 0.0319 0.7990 0.1635 0.100 Uiso 0.414(2) 1 calc PR A 1
C92 C 0.0667(4) 0.7480(5) 0.2417(4) 0.080(3) Uani 0.414(2) 1 d PG A 1
H92 H 0.0005 0.7459 0.2477 0.096 Uiso 0.414(2) 1 calc PR A 1
C93 C 0.1448(5) 0.7195(5) 0.2830(3) 0.101(5) Uani 0.414(2) 1 d PG A 1
H93 H 0.1321 0.6979 0.3172 0.121 Uiso 0.414(2) 1 calc PR A 1
C94 C 0.3326(6) 0.7051(7) 0.3199(5) 0.114(3) Uani 0.414(2) 1 d PGD A 1
H94A H 0.3126 0.6832 0.3534 0.171 Uiso 0.414(2) 1 calc PR A 1
H94B H 0.3821 0.7572 0.3432 0.171 Uiso 0.414(2) 1 calc PR A 1
H94C H 0.3641 0.6633 0.2939 0.171 Uiso 0.414(2) 1 calc PR A 1
C88' C 0.1918(13) 0.5834(11) 0.2232(9) 0.074(2) Uani 0.165(4) 1 d PGDU B 5
C89' C 0.1633(15) 0.6492(12) 0.1973(9) 0.083(3) Uani 0.165(4) 1 d PGU B 5
H89' H 0.1171 0.6375 0.1528 0.100 Uiso 0.165(4) 1 calc PR B 5
C90' C 0.2023(19) 0.7320(11) 0.2364(12) 0.097(2) Uani 0.165(4) 1 d PGU B 5
H90' H 0.1829 0.7770 0.2186 0.117 Uiso 0.165(4) 1 calc PR B 5
C91' C 0.2699(18) 0.7491(13) 0.3014(12) 0.114(3) Uani 0.165(4) 1 d PGU B 5
H91' H 0.2966 0.8057 0.3282 0.137 Uiso 0.165(4) 1 calc PR B 5
C92' C 0.2984(18) 0.6833(16) 0.3274(9) 0.082(3) Uani 0.165(4) 1 d PGU B 5
H92' H 0.3445 0.6950 0.3719 0.098 Uiso 0.165(4) 1 calc PR B 5
C93' C 0.2593(17) 0.6005(14) 0.2883(10) 0.070(2) Uani 0.165(4) 1 d PGU B 5
H93' H 0.2788 0.5555 0.3061 0.083 Uiso 0.165(4) 1 calc PR B 5
C94' C 0.147(2) 0.5023(11) 0.1768(12) 0.090(4) Uani 0.165(4) 1 d PGD B 5
H94D H 0.1696 0.4588 0.1980 0.134 Uiso 0.165(4) 1 calc PR B 5
H94E H 0.1678 0.4953 0.1360 0.134 Uiso 0.165(4) 1 calc PR B 5
H94F H 0.0716 0.4970 0.1645 0.134 Uiso 0.165(4) 1 calc PR B 5
C88" C 0.2101(5) 0.5984(4) 0.2144(3) 0.074(2) Uani 0.421(4) 1 d PGDU C 6
C89" C 0.2562(6) 0.6647(5) 0.1991(3) 0.083(3) Uani 0.421(4) 1 d PGDU C 6
H89" H 0.2425 0.6646 0.1533 0.100 Uiso 0.421(4) 1 calc PR C 6
C90" C 0.3222(7) 0.7311(5) 0.2509(5) 0.097(2) Uani 0.421(4) 1 d PGDU C 6
H90" H 0.3537 0.7765 0.2404 0.117 Uiso 0.421(4) 1 calc PR C 6
C91" C 0.3422(6) 0.7313(5) 0.3179(4) 0.114(3) Uani 0.421(4) 1 d PGDU C 6
H91" H 0.3874 0.7768 0.3532 0.137 Uiso 0.421(4) 1 calc PR C 6
C92" C 0.2961(7) 0.6650(6) 0.3331(3) 0.082(3) Uani 0.421(4) 1 d PGDU C 6
H92" H 0.3098 0.6651 0.3789 0.098 Uiso 0.421(4) 1 calc PR C 6
C93" C 0.2301(6) 0.5985(5) 0.2814(4) 0.070(2) Uani 0.421(4) 1 d PGDU C 6
H93" H 0.1985 0.5532 0.2918 0.083 Uiso 0.421(4) 1 calc PR C 6
C94" C 0.1432(8) 0.5323(6) 0.1598(5) 0.090(4) Uani 0.421(4) 1 d PD C 6
H94G H 0.1153 0.4903 0.1774 0.134 Uiso 0.421(4) 1 calc PR C 6
H94H H 0.1815 0.5057 0.1297 0.134 Uiso 0.421(4) 1 calc PR C 6
H94I H 0.0867 0.5551 0.1344 0.134 Uiso 0.421(4) 1 calc PR C 6

loop_
_atom_site_aniso_label
_atom_site_aniso_U_11
_atom_site_aniso_U_22
_atom_site_aniso_U_33
_atom_site_aniso_U_23
_atom_site_aniso_U_13
_atom_site_aniso_U_12
Fe1 0.0253(2) 0.0202(2) 0.0195(2) 0.00370(17) 0.00855(17) 0.00380(16)
Fe2 0.0238(2) 0.0216(2) 0.0179(2) 0.00594(17) 0.00704(16) 0.00443(16)
O1 0.0306(10) 0.0267(11) 0.0242(11) 0.0055(9) 0.0098(9) 0.0046(9)
N1 0.0288(12) 0.0226(13) 0.0223(13) 0.0053(10) 0.0108(10) 0.0033(10)
N2 0.0347(13) 0.0216(13) 0.0289(14) 0.0074(11) 0.0147(11) 0.0039(11)
N3 0.0306(13) 0.0232(13) 0.0231(13) 0.0046(11) 0.0105(10) 0.0043(10)
N4 0.0321(13) 0.0228(13) 0.0237(13) 0.0048(11) 0.0106(11) 0.0025(10)
N5 0.0279(12) 0.0224(13) 0.0220(13) 0.0040(10) 0.0088(10) 0.0043(10)
N6 0.0291(13) 0.0252(13) 0.0249(14) 0.0064(11) 0.0109(11) 0.0046(10)
N7 0.0249(12) 0.0263(13) 0.0201(13) 0.0047(11) 0.0075(10) 0.0053(10)
N8 0.0270(12) 0.0264(13) 0.0226(13) 0.0050(11) 0.0095(10) 0.0051(10)
C1 0.0255(14) 0.0261(16) 0.0213(15) 0.0035(13) 0.0091(12) 0.0025(12)
C2 0.0278(15) 0.0328(17) 0.0261(16) 0.0099(14) 0.0098(13) 0.0041(13)
C3 0.0311(16) 0.0411(19) 0.0243(16) 0.0107(14) 0.0107(13) 0.0057(14)
C4 0.0418(18) 0.045(2) 0.0219(17) 0.0091(15) 0.0137(14) 0.0136(16)
F1 0.0413(10) 0.0385(11) 0.0417(11) 0.0024(9) 0.0059(9) 0.0079(9)
F2 0.0352(10) 0.0586(13) 0.0545(13) 0.0126(11) 0.0134(9) 0.0163(9)
F3 0.116(2) 0.0720(16) 0.0442(13) 0.0246(12) 0.0526(13) 0.0474(15)
C5 0.052(2) 0.048(2) 0.0337(19) 0.0161(17) 0.0259(16) 0.0132(17)
C6 0.067(2) 0.051(2) 0.044(2) 0.0275(18) 0.0330(19) 0.0181(19)
C7 0.0472(19) 0.040(2) 0.044(2) 0.0235(17) 0.0262(16) 0.0153(16)
C8 0.076(3) 0.042(2) 0.062(3) 0.032(2) 0.046(2) 0.021(2)
F4 0.0800(15) 0.0316(11) 0.0750(17) 0.0144(11) 0.0435(13) 0.0076(11)
F5 0.0717(15) 0.0701(15) 0.0674(15) 0.0409(13) 0.0398(12) 0.0393(12)
F6 0.141(2) 0.0564(15) 0.115(2) 0.0603(15) 0.101(2) 0.0462(15)
C9 0.0349(16) 0.0317(17) 0.0303(17) 0.0113(14) 0.0169(14) 0.0058(14)
C10 0.0319(15) 0.0228(15) 0.0254(16) 0.0080(13) 0.0110(13) 0.0011(12)
C11 0.0311(15) 0.0153(14) 0.0259(16) 0.0034(12) 0.0086(13) 0.0018(12)
C12 0.0335(16) 0.0230(16) 0.0232(16) 0.0031(13) 0.0088(13) 0.0043(13)
C13 0.0384(17) 0.0271(16) 0.0255(16) 0.0048(13) 0.0094(13) 0.0079(13)
C14 0.047(2) 0.0365(19) 0.037(2) 0.0146(16) 0.0177(16) 0.0161(16)
F7 0.0828(16) 0.0769(16) 0.0586(14) 0.0471(13) 0.0386(12) 0.0536(13)
F8 0.0586(12) 0.0558(13) 0.0273(10) 0.0081(10) 0.0181(9) 0.0065(10)
F9 0.0603(13) 0.0341(11) 0.0478(12) 0.0167(9) 0.0234(10) 0.0066(9)
C15 0.0470(19) 0.0347(19) 0.0286(18) 0.0075(15) 0.0139(15) 0.0169(15)
C16 0.0387(17) 0.0389(19) 0.0326(18) 0.0069(15) 0.0169(15) 0.0156(15)
C17 0.0318(16) 0.0289(17) 0.0265(17) 0.0039(13) 0.0102(13) 0.0041(13)
C18 0.0353(17) 0.042(2) 0.0322(19) 0.0115(16) 0.0146(14) 0.0095(15)
F10 0.0437(12) 0.0899(17) 0.0697(15) 0.0449(13) 0.0352(11) 0.0249(11)
F11 0.0677(13) 0.0424(11) 0.0288(11) 0.0069(9) 0.0207(10) 0.0126(10)
F12 0.0509(11) 0.0337(11) 0.0466(12) 0.0156(9) 0.0218(9) 0.0038(9)
C19 0.0308(15) 0.0223(15) 0.0233(16) 0.0005(13) 0.0089(12) 0.0039(12)
C20 0.0298(15) 0.0195(15) 0.0246(16) 0.0026(12) 0.0119(12) 0.0027(12)
C21 0.0294(15) 0.0210(15) 0.0219(15) 0.0012(12) 0.0099(12) 0.0013(12)
C22 0.0309(15) 0.0238(16) 0.0228(16) 0.0057(13) 0.0091(12) 0.0012(12)
C23 0.0348(16) 0.0279(16) 0.0227(16) 0.0027(13) 0.0115(13) 0.0036(13)
C24 0.053(2) 0.043(2) 0.0232(17) 0.0064(15) 0.0174(15) 0.0151(17)
F13 0.0530(11) 0.0266(10) 0.0397(11) 0.0049(9) 0.0114(9) 0.0077(8)
F14 0.0488(12) 0.0590(13) 0.0661(14) 0.0339(11) 0.0351(11) 0.0218(10)
F15 0.1122(19) 0.0824(17) 0.0268(11) 0.0070(11) 0.0253(12) 0.0624(15)
C25 0.0454(18) 0.0343(18) 0.0187(16) 0.0008(14) 0.0136(14) 0.0036(15)
C26 0.0387(17) 0.0380(19) 0.0200(16) 0.0059(14) 0.0040(13) 0.0031(14)
C27 0.0311(15) 0.0271(16) 0.0226(16) 0.0076(13) 0.0067(12) 0.0010(13)
C28 0.0377(17) 0.0370(19) 0.0210(16) 0.0052(14) 0.0055(14) 0.0052(14)
F16 0.0367(10) 0.0468(12) 0.0440(12) 0.0094(9) 0.0177(9) 0.0070(9)
F17 0.0568(12) 0.0727(15) 0.0265(11) 0.0082(10) 0.0009(9) 0.0324(11)
F18 0.0607(12) 0.0315(11) 0.0408(11) 0.0119(9) 0.0202(10) 0.0129(9)
C29 0.0280(15) 0.0254(16) 0.0211(15) 0.0050(12) 0.0085(12) 0.0005(12)
C30 0.0278(14) 0.0228(15) 0.0209(15) 0.0060(12) 0.0083(12) 0.0022(12)
C31 0.0232(14) 0.0238(15) 0.0246(16) 0.0052(13) 0.0081(12) 0.0019(12)
C32 0.0297(15) 0.0259(16) 0.0273(16) 0.0068(13) 0.0130(13) 0.0050(13)
C33 0.0368(17) 0.0312(17) 0.0336(18) 0.0116(14) 0.0157(14) 0.0098(14)
C34 0.0454(19) 0.0317(19) 0.0374(19) 0.0130(16) 0.0134(16) 0.0150(16)
F19 0.0402(10) 0.0436(12) 0.0362(11) 0.0109(9) 0.0091(8) 0.0057(9)
F20 0.0533(11) 0.0405(11) 0.0336(11) 0.0110(9) 0.0190(9) 0.0000(9)
F21 0.0959(17) 0.0518(13) 0.0448(13) 0.0242(11) 0.0236(12) 0.0450(12)
C35 0.064(2) 0.038(2) 0.043(2) 0.0180(17) 0.0246(18) 0.0297(18)
C36 0.074(3) 0.039(2) 0.035(2) 0.0080(16) 0.0292(18) 0.0266(19)
C37 0.0472(19) 0.0298(17) 0.0313(18) 0.0064(14) 0.0191(15) 0.0130(15)
C38 0.064(2) 0.0329(19) 0.034(2) 0.0028(16) 0.0221(18) 0.0169(17)
F22 0.0509(12) 0.0413(11) 0.0357(11) 0.0018(9) 0.0059(9) 0.0018(9)
F23 0.0643(14) 0.0860(17) 0.0379(12) 0.0268(12) 0.0283(11) 0.0303(12)
F24 0.136(2) 0.0395(13) 0.0374(13) -0.0089(10) 0.0128(13) 0.0312(14)
C39 0.0304(15) 0.0264(16) 0.0266(16) 0.0063(13) 0.0125(13) 0.0047(13)
C40 0.0235(14) 0.0254(16) 0.0255(16) 0.0023(13) 0.0097(12) 0.0028(12)
N9 0.0253(12) 0.0253(13) 0.0190(13) 0.0059(10) 0.0059(10) 0.0047(10)
N10 0.0250(12) 0.0266(13) 0.0231(13) 0.0057(11) 0.0070(10) 0.0053(10)
N11 0.0271(12) 0.0254(13) 0.0212(13) 0.0060(11) 0.0102(10) 0.0047(10)
N12 0.0312(13) 0.0282(14) 0.0242(13) 0.0098(11) 0.0114(11) 0.0051(11)
N13 0.0301(12) 0.0235(13) 0.0218(13) 0.0070(10) 0.0089(10) 0.0057(10)
N14 0.0285(13) 0.0226(13) 0.0260(14) 0.0067(11) 0.0070(11) 0.0044(10)
N15 0.0263(12) 0.0225(13) 0.0220(13) 0.0044(10) 0.0075(10) 0.0041(10)
N16 0.0243(12) 0.0293(14) 0.0222(13) 0.0066(11) 0.0061(10) 0.0048(10)
C41 0.0233(14) 0.0259(16) 0.0214(15) 0.0060(13) 0.0034(12) 0.0045(12)
C42 0.0279(15) 0.0293(16) 0.0226(16) 0.0092(13) 0.0053(12) 0.0042(13)
C43 0.0340(16) 0.0299(17) 0.0290(17) 0.0097(14) 0.0067(13) 0.0066(13)
C44 0.049(2) 0.0339(19) 0.039(2) 0.0163(16) 0.0127(16) 0.0160(16)
F25 0.0377(10) 0.0517(12) 0.0411(12) 0.0069(10) 0.0107(9) 0.0137(9)
F26 0.0513(11) 0.0347(11) 0.0347(11) 0.0041(9) 0.0143(9) 0.0054(9)
F27 0.0923(16) 0.0496(13) 0.0605(14) 0.0324(11) 0.0350(13) 0.0423(12)
C45 0.051(2) 0.0379(19) 0.036(2) 0.0200(16) 0.0106(16) 0.0151(16)
C46 0.050(2) 0.044(2) 0.0305(18) 0.0189(16) 0.0117(16) 0.0091(17)
C47 0.0353(17) 0.0388(19) 0.0265(17) 0.0132(14) 0.0090(13) 0.0073(14)
C48 0.055(2) 0.052(2) 0.037(2) 0.0253(19) 0.0232(17) 0.0177(18)
F28 0.0380(10) 0.0556(13) 0.0560(13) 0.0229(11) 0.0222(10) 0.0118(9)
F29 0.0714(14) 0.0700(16) 0.0286(11) 0.0035(11) 0.0111(10) 0.0290(12)
F30 0.115(2) 0.100(2) 0.094(2) 0.0751(17) 0.0820(17) 0.0591(17)
C49 0.0276(15) 0.0313(17) 0.0209(15) 0.0088(13) 0.0042(12) 0.0041(13)
C50 0.0251(14) 0.0304(16) 0.0192(15) 0.0074(13) 0.0049(12) 0.0033(12)
C51 0.0215(14) 0.0293(16) 0.0226(15) 0.0052(13) 0.0079(12) 0.0025(12)
C52 0.0229(14) 0.0285(16) 0.0252(16) 0.0030(13) 0.0090(12) 0.0023(12)
C53 0.0276(15) 0.0335(18) 0.0268(17) 0.0012(14) 0.0096(13) 0.0005(13)
C54 0.0365(18) 0.043(2) 0.0276(18) -0.0013(15) 0.0116(14) 0.0007(16)
F31 0.0366(10) 0.0592(13) 0.0359(11) 0.0153(10) 0.0015(8) 0.0030(9)
F32 0.0427(11) 0.0479(12) 0.0457(12) 0.0147(10) 0.0193(9) 0.0018(9)
F33 0.1016(18) 0.0582(14) 0.0254(11) 0.0028(10) 0.0251(11) 0.0160(13)
C55 0.0357(17) 0.0379(19) 0.0324(19) -0.0047(15) 0.0131(15) 0.0034(15)
C56 0.0383(18) 0.0303(18) 0.038(2) -0.0026(15) 0.0115(15) 0.0103(14)
C57 0.0290(16) 0.0276(17) 0.0367(19) 0.0020(14) 0.0075(14) 0.0058(13)
C58 0.056(2) 0.0263(18) 0.040(2) 0.0001(16) 0.0112(18) 0.0157(16)
F34 0.1129(19) 0.0285(11) 0.0547(14) 0.0048(10) 0.0174(13) 0.0272(12)
F35 0.0515(12) 0.0627(14) 0.0461(12) 0.0139(11) 0.0065(10) 0.0262(11)
F36 0.0561(12) 0.0317(11) 0.0523(13) 0.0147(9) 0.0146(10) 0.0052(9)
C59 0.0221(14) 0.0275(16) 0.0286(17) 0.0033(13) 0.0073(12) 0.0033(12)
C60 0.0239(14) 0.0224(15) 0.0277(16) 0.0072(13) 0.0072(12) 0.0037(12)
C61 0.0287(15) 0.0237(16) 0.0283(17) 0.0110(13) 0.0088(13) 0.0014(12)
C62 0.0301(15) 0.0272(16) 0.0274(17) 0.0126(13) 0.0075(13) 0.0010(13)
C63 0.0336(16) 0.0312(17) 0.0316(18) 0.0161(14) 0.0080(14) 0.0048(13)
C64 0.0415(19) 0.038(2) 0.039(2) 0.0153(17) 0.0046(16) 0.0110(16)
F37 0.0718(15) 0.0691(15) 0.0476(13) 0.0193(11) 0.0054(11) 0.0464(12)
F38 0.0396(10) 0.0483(12) 0.0435(12) 0.0101(10) 0.0143(9) 0.0101(9)
F39 0.0599(12) 0.0322(11) 0.0475(12) 0.0092(9) 0.0135(10) 0.0059(10)
C65 0.0386(18) 0.042(2) 0.0362(19) 0.0217(16) 0.0063(15) 0.0111(15)
C66 0.0400(18) 0.046(2) 0.0276(18) 0.0179(16) 0.0050(14) 0.0056(15)
C67 0.0353(17) 0.0369(19) 0.0270(17) 0.0134(14) 0.0094(14) 0.0034(14)
C68 0.049(2) 0.051(2) 0.0250(18) 0.0122(16) 0.0068(15) 0.0079(17)
F40 0.0551(12) 0.0364(11) 0.0392(11) 0.0067(9) 0.0112(9) 0.0043(9)
F41 0.0822(16) 0.0807(17) 0.0266(11) -0.0016(11) -0.0068(11) 0.0293(13)
F42 0.0740(15) 0.0648(14) 0.0507(13) 0.0286(11) 0.0397(12) 0.0249(12)
C69 0.0295(15) 0.0274(16) 0.0255(16) 0.0110(13) 0.0087(13) 0.0017(13)
C70 0.0295(15) 0.0260(16) 0.0271(16) 0.0113(13) 0.0102(13) 0.0006(13)
C71 0.0300(15) 0.0238(15) 0.0201(15) 0.0034(12) 0.0099(12) -0.0003(12)
C72 0.0316(15) 0.0211(15) 0.0269(16) 0.0033(13) 0.0126(13) -0.0001(12)
C73 0.0411(17) 0.0248(16) 0.0295(17) 0.0050(14) 0.0194(14) 0.0005(13)
C74 0.048(2) 0.0347(19) 0.0364(19) 0.0103(15) 0.0235(16) 0.0078(16)
F43 0.0677(13) 0.0382(11) 0.0475(12) 0.0215(10) 0.0266(10) 0.0118(10)
F44 0.0724(14) 0.0754(15) 0.0357(12) 0.0212(11) 0.0366(11) 0.0244(12)
F45 0.0534(12) 0.0469(12) 0.0311(10) 0.0103(9) 0.0143(9) 0.0057(9)
C75 0.0448(19) 0.0299(18) 0.039(2) 0.0051(15) 0.0274(16) 0.0063(15)
C76 0.0359(17) 0.0299(18) 0.040(2) 0.0036(15) 0.0201(15) 0.0061(14)
C77 0.0302(15) 0.0250(16) 0.0301(17) 0.0011(13) 0.0131(13) 0.0028(13)
C78 0.0262(16) 0.040(2) 0.0365(19) 0.0002(16) 0.0104(14) 0.0056(14)
F46 0.0447(11) 0.0444(12) 0.0449(12) 0.0187(10) 0.0145(9) 0.0125(9)
F47 0.0295(10) 0.0661(14) 0.0535(13) 0.0130(11) 0.0144(9) 0.0176(9)
F48 0.0403(10) 0.0586(13) 0.0322(11) -0.0010(10) 0.0047(8) 0.0124(9)
C79 0.0253(14) 0.0241(16) 0.0262(16) 0.0023(13) 0.0087(12) 0.0000(12)
C80 0.0233(14) 0.0260(16) 0.0252(16) 0.0044(13) 0.0079(12) 0.0030(12)
C81 0.056(2) 0.057(3) 0.070(3) 0.028(2) 0.006(2) -0.010(2)
C82 0.064(3) 0.066(3) 0.060(3) 0.004(2) 0.029(2) -0.011(2)
C83 0.069(3) 0.063(3) 0.129(5) 0.029(3) 0.045(3) 0.013(2)
C84 0.087(4) 0.093(4) 0.104(5) 0.058(4) 0.028(3) 0.020(3)
C85 0.131(5) 0.093(4) 0.075(4) 0.036(3) 0.036(4) 0.017(4)
C86 0.091(3) 0.061(3) 0.062(3) 0.011(2) 0.033(3) 0.017(3)
C87 0.080(4) 0.113(5) 0.127(5) 0.077(4) -0.019(3) -0.021(3)
C88 0.092(9) 0.091(10) 0.080(9) 0.028(7) 0.030(8) 0.056(8)
C89 0.086(5) 0.114(5) 0.092(5) 0.043(4) 0.021(4) -0.001(4)
C90 0.074(7) 0.060(7) 0.062(7) 0.026(5) 0.026(6) 0.012(5)
C91 0.100(10) 0.080(9) 0.075(9) 0.026(7) 0.029(7) 0.029(7)
C92 0.076(8) 0.085(9) 0.070(8) 0.006(7) 0.023(6) 0.019(7)
C93 0.057(7) 0.156(14) 0.100(11) 0.050(10) 0.029(7) 0.023(8)
C94 0.094(5) 0.126(6) 0.105(4) 0.015(4) 0.023(4) 0.016(4)
C88' 0.079(5) 0.086(5) 0.060(4) 0.035(4) 0.016(4) 0.008(4)
C89' 0.086(5) 0.105(5) 0.068(5) 0.050(4) 0.020(4) -0.006(5)
C90' 0.086(5) 0.114(5) 0.092(5) 0.043(4) 0.021(4) -0.001(4)
C91' 0.094(5) 0.126(6) 0.105(4) 0.015(4) 0.023(4) 0.016(4)
C92' 0.085(5) 0.092(6) 0.073(4) 0.030(4) 0.024(4) 0.024(4)
C93' 0.079(5) 0.077(4) 0.064(4) 0.030(4) 0.032(4) 0.016(4)
C94' 0.097(8) 0.089(10) 0.093(9) 0.061(7) 0.010(7) 0.023(7)
C88" 0.079(5) 0.086(5) 0.060(4) 0.035(4) 0.016(4) 0.008(4)
C89" 0.086(5) 0.105(5) 0.068(5) 0.050(4) 0.020(4) -0.006(5)
C90" 0.086(5) 0.114(5) 0.092(5) 0.043(4) 0.021(4) -0.001(4)
C91" 0.094(5) 0.126(6) 0.105(4) 0.015(4) 0.023(4) 0.016(4)
C92" 0.085(5) 0.092(6) 0.073(4) 0.030(4) 0.024(4) 0.024(4)
C93" 0.079(5) 0.077(4) 0.064(4) 0.030(4) 0.032(4) 0.016(4)
C94" 0.097(8) 0.089(10) 0.093(9) 0.061(7) 0.010(7) 0.023(7)

loop_
_atom_type_symbol
_atom_type_description
_atom_type_scat_dispersion_real
_atom_type_scat_dispersion_imag
_atom_type_scat_source
C C 0.0033 0.0016 'International Tables Vol C Tables 4.2.6.8 and 6.1.1.4'
H H 0.0000 0.0000 'International Tables Vol C Tables 4.2.6.8 and 6.1.1.4'
N N 0.0061 0.0033 'International Tables Vol C Tables 4.2.6.8 and 6.1.1.4'
O O 0.0106 0.0060 'International Tables Vol C Tables 4.2.6.8 and 6.1.1.4'
F F 0.0171 0.0103 'International Tables Vol C Tables 4.2.6.8 and 6.1.1.4'
Fe Fe 0.3463 0.8444 'International Tables Vol C Tables 4.2.6.8 and 6.1.1.4'

loop_
_geom_angle_atom_site_label_1
_geom_angle_atom_site_label_2
_geom_angle_atom_site_label_3
_geom_angle
_geom_angle_site_symmetry_1
_geom_angle_site_symmetry_3
_geom_angle_publ_flag
O1 Fe1 N7 103.80(9) . . ?
O1 Fe1 N3 104.29(9) . . ?
N7 Fe1 N3 151.88(10) . . ?
O1 Fe1 N1 104.31(9) . . ?
N7 Fe1 N1 86.40(9) . . ?
N3 Fe1 N1 85.60(9) . . ?
O1 Fe1 N5 108.94(9) . . ?
N7 Fe1 N5 85.77(9) . . ?
N3 Fe1 N5 86.28(9) . . ?
N1 Fe1 N5 146.75(9) . . ?
O1 Fe2 N13 102.19(9) . . ?
O1 Fe2 N9 105.48(9) . . ?
N13 Fe2 N9 152.32(10) . . ?
O1 Fe2 N11 105.51(9) . . ?
N13 Fe2 N11 85.83(9) . . ?
N9 Fe2 N11 86.28(9) . . ?
O1 Fe2 N15 107.86(9) . . ?
N13 Fe2 N15 86.24(9) . . ?
N9 Fe2 N15 85.88(9) . . ?
N11 Fe2 N15 146.61(9) . . ?
Fe1 O1 Fe2 178.40(13) . . ?
C10 N1 C1 109.7(2) . . ?
C10 N1 Fe1 126.93(18) . . ?
C1 N1 Fe1 122.97(19) . . ?
C11 N2 C10 123.1(2) . . ?
C11 N3 C20 109.3(2) . . ?
C11 N3 Fe1 125.38(19) . . ?
C20 N3 Fe1 118.93(18) . . ?
C20 N4 C21 123.8(2) . . ?
C21 N5 C30 109.3(2) . . ?
C21 N5 Fe1 123.76(18) . . ?
C30 N5 Fe1 126.93(18) . . ?
C30 N6 C31 123.6(2) . . ?
C31 N7 C40 109.8(2) . . ?
C31 N7 Fe1 125.28(18) . . ?
C40 N7 Fe1 118.46(18) . . ?
C1 N8 C40 123.9(2) . . ?
N8 C1 N1 126.5(3) . . ?
N8 C1 C2 125.1(3) . . ?
N1 C1 C2 108.4(2) . . ?
C9 C2 C3 120.2(3) . . ?
C9 C2 C1 106.6(2) . . ?
C3 C2 C1 133.2(3) . . ?
C5 C3 C2 118.1(3) . . ?
C5 C3 C4 118.1(3) . . ?
C2 C3 C4 123.8(3) . . ?
F1 C4 F2 108.2(3) . . ?
F1 C4 F3 107.0(3) . . ?
F2 C4 F3 105.3(3) . . ?
F1 C4 C3 112.4(3) . . ?
F2 C4 C3 112.2(3) . . ?
F3 C4 C3 111.3(3) . . ?
C3 C5 C6 121.9(3) . . ?
C3 C5 H5A 119.1 . . ?
C6 C5 H5A 119.1 . . ?
C7 C6 C5 120.9(3) . . ?
C7 C6 H6A 119.6 . . ?
C5 C6 H6A 119.6 . . ?
C6 C7 C9 119.1(3) . . ?
C6 C7 C8 117.3(3) . . ?
C9 C7 C8 123.6(3) . . ?
F5 C8 F4 108.5(3) . . ?
F5 C8 F6 106.3(3) . . ?
F4 C8 F6 105.9(3) . . ?
F5 C8 C7 112.8(3) . . ?
F4 C8 C7 112.3(3) . . ?
F6 C8 C7 110.6(3) . . ?
C7 C9 C2 119.6(3) . . ?
C7 C9 C10 133.8(3) . . ?
C2 C9 C10 106.6(3) . . ?
N2 C10 N1 126.9(3) . . ?
N2 C10 C9 124.4(3) . . ?
N1 C10 C9 108.4(2) . . ?
N2 C11 N3 126.3(3) . . ?
N2 C11 C12 124.9(3) . . ?
N3 C11 C12 108.8(2) . . ?
C19 C12 C13 119.4(3) . . ?
C19 C12 C11 106.3(2) . . ?
C13 C12 C11 134.3(3) . . ?
C15 C13 C12 118.8(3) . . ?
C15 C13 C14 118.2(3) . . ?
C12 C13 C14 123.0(3) . . ?
F9 C14 F8 108.7(3) . . ?
F9 C14 F7 106.5(3) . . ?
F8 C14 F7 105.8(3) . . ?
F9 C14 C13 111.9(3) . . ?
F8 C14 C13 112.3(3) . . ?
F7 C14 C13 111.5(3) . . ?
C13 C15 C16 120.9(3) . . ?
C13 C15 H15A 119.5 . . ?
C16 C15 H15A 119.5 . . ?
C17 C16 C15 121.6(3) . . ?
C17 C16 H16A 119.2 . . ?
C15 C16 H16A 119.2 . . ?
C16 C17 C19 118.1(3) . . ?
C16 C17 C18 117.8(3) . . ?
C19 C17 C18 124.1(3) . . ?
F12 C18 F11 107.8(2) . . ?
F12 C18 F10 106.2(3) . . ?
F11 C18 F10 106.2(3) . . ?
F12 C18 C17 113.4(3) . . ?
F11 C18 C17 111.8(3) . . ?
F10 C18 C17 111.0(3) . . ?
C12 C19 C17 120.7(3) . . ?
C12 C19 C20 106.2(2) . . ?
C17 C19 C20 133.0(3) . . ?
N4 C20 N3 125.9(3) . . ?
N4 C20 C19 125.1(3) . . ?
N3 C20 C19 108.6(2) . . ?
N4 C21 N5 126.4(3) . . ?
N4 C21 C22 124.4(2) . . ?
N5 C21 C22 109.2(2) . . ?
C29 C22 C23 121.1(3) . . ?
C29 C22 C21 106.6(2) . . ?
C23 C22 C21 132.3(3) . . ?
C25 C23 C22 117.9(3) . . ?
C25 C23 C24 117.9(3) . . ?
C22 C23 C24 124.2(3) . . ?
F14 C24 F13 108.1(3) . . ?
F14 C24 F15 106.7(3) . . ?
F13 C24 F15 105.4(3) . . ?
F14 C24 C23 112.0(3) . . ?
F13 C24 C23 113.1(3) . . ?
F15 C24 C23 111.1(3) . . ?
C23 C25 C26 121.4(3) . . ?
C23 C25 H25A 119.3 . . ?
C26 C25 H25A 119.3 . . ?
C27 C26 C25 121.3(3) . . ?
C27 C26 H26A 119.4 . . ?
C25 C26 H26A 119.4 . . ?
C26 C27 C29 118.8(3) . . ?
C26 C27 C28 117.5(3) . . ?
C29 C27 C28 123.7(3) . . ?
F18 C28 F16 108.2(2) . . ?
F18 C28 F17 106.0(3) . . ?
F16 C28 F17 106.4(2) . . ?
F18 C28 C27 111.7(3) . . ?
F16 C28 C27 112.2(3) . . ?
F17 C28 C27 111.9(2) . . ?
C22 C29 C27 119.5(3) . . ?
C22 C29 C30 106.8(2) . . ?
C27 C29 C30 133.7(3) . . ?
N6 C30 N5 126.6(3) . . ?
N6 C30 C29 125.3(2) . . ?
N5 C30 C29 108.1(2) . . ?
N6 C31 N7 126.2(3) . . ?
N6 C31 C32 125.2(3) . . ?
N7 C31 C32 108.6(2) . . ?
C33 C32 C39 120.0(3) . . ?
C33 C32 C31 134.1(3) . . ?
C39 C32 C31 105.9(2) . . ?
C35 C33 C32 118.5(3) . . ?
C35 C33 C34 117.4(3) . . ?
C32 C33 C34 124.1(3) . . ?
F19 C34 F20 108.2(3) . . ?
F19 C34 F21 105.9(3) . . ?
F20 C34 F21 106.1(3) . . ?
F19 C34 C33 112.5(3) . . ?
F20 C34 C33 111.7(3) . . ?
F21 C34 C33 112.0(3) . . ?
C33 C35 C36 121.0(3) . . ?
C33 C35 H35A 119.5 . . ?
C36 C35 H35A 119.5 . . ?
C37 C36 C35 121.7(3) . . ?
C37 C36 H36A 119.1 . . ?
C35 C36 H36A 119.1 . . ?
C36 C37 C39 118.2(3) . . ?
C36 C37 C38 117.5(3) . . ?
C39 C37 C38 124.2(3) . . ?
F23 C38 F22 108.0(3) . . ?
F23 C38 F24 107.5(3) . . ?
F22 C38 F24 105.5(3) . . ?
F23 C38 C37 112.3(3) . . ?
F22 C38 C37 112.6(3) . . ?
F24 C38 C37 110.5(3) . . ?
C32 C39 C37 120.1(3) . . ?
C32 C39 C40 107.0(2) . . ?
C37 C39 C40 132.9(3) . . ?
N8 C40 N7 126.8(3) . . ?
N8 C40 C39 124.6(3) . . ?
N7 C40 C39 108.2(2) . . ?
C50 N9 C41 109.9(2) . . ?
C50 N9 Fe2 120.72(18) . . ?
C41 N9 Fe2 123.19(18) . . ?
C80 N10 C41 123.3(2) . . ?
C71 N11 C80 109.5(2) . . ?
C71 N11 Fe2 124.48(18) . . ?
C80 N11 Fe2 126.06(19) . . ?
C70 N12 C71 122.7(2) . . ?
C61 N13 C70 109.2(2) . . ?
C61 N13 Fe2 123.23(19) . . ?
C70 N13 Fe2 119.33(18) . . ?
C61 N14 C60 123.0(2) . . ?
C60 N15 C51 109.6(2) . . ?
C60 N15 Fe2 125.57(19) . . ?
C51 N15 Fe2 124.83(18) . . ?
C51 N16 C50 123.1(2) . . ?
N10 C41 N9 126.1(3) . . ?
N10 C41 C42 125.2(2) . . ?
N9 C41 C42 108.6(2) . . ?
C43 C42 C49 120.1(3) . . ?
C43 C42 C41 134.0(3) . . ?
C49 C42 C41 105.9(2) . . ?
C45 C43 C42 118.6(3) . . ?
C45 C43 C44 118.0(3) . . ?
C42 C43 C44 123.4(3) . . ?
F26 C44 F25 108.0(3) . . ?
F26 C44 F27 106.2(3) . . ?
F25 C44 F27 106.1(3) . . ?
F26 C44 C43 112.7(3) . . ?
F25 C44 C43 111.8(3) . . ?
F27 C44 C43 111.6(3) . . ?
C43 C45 C46 121.6(3) . . ?
C43 C45 H45A 119.2 . . ?
C46 C45 H45A 119.2 . . ?
C47 C46 C45 121.5(3) . . ?
C47 C46 H46A 119.3 . . ?
C45 C46 H46A 119.3 . . ?
C46 C47 C49 118.4(3) . . ?
C46 C47 C48 117.9(3) . . ?
C49 C47 C48 123.7(3) . . ?
F28 C48 F29 108.0(3) . . ?
F28 C48 F30 105.9(3) . . ?
F29 C48 F30 106.7(3) . . ?
F28 C48 C47 112.6(3) . . ?
F29 C48 C47 112.0(3) . . ?
F30 C48 C47 111.2(3) . . ?
C42 C49 C47 119.7(3) . . ?
C42 C49 C50 106.9(2) . . ?
C47 C49 C50 133.4(3) . . ?
N16 C50 N9 126.4(3) . . ?
N16 C50 C49 125.0(3) . . ?
N9 C50 C49 108.3(2) . . ?
N16 C51 N15 126.7(3) . . ?
N16 C51 C52 124.7(3) . . ?
N15 C51 C52 108.6(2) . . ?
C59 C52 C53 120.1(3) . . ?
C59 C52 C51 106.1(2) . . ?
C53 C52 C51 133.8(3) . . ?
C55 C53 C52 118.4(3) . . ?
C55 C53 C54 117.7(3) . . ?
C52 C53 C54 123.9(3) . . ?
F32 C54 F31 108.0(3) . . ?
F32 C54 F33 106.2(3) . . ?
F31 C54 F33 105.7(3) . . ?
F32 C54 C53 112.7(3) . . ?
F31 C54 C53 112.4(3) . . ?
F33 C54 C53 111.4(3) . . ?
C53 C55 C56 121.3(3) . . ?
C53 C55 H55A 119.4 . . ?
C56 C55 H55A 119.4 . . ?
C57 C56 C55 121.4(3) . . ?
C57 C56 H56A 119.3 . . ?
C55 C56 H56A 119.3 . . ?
C56 C57 C59 118.2(3) . . ?
C56 C57 C58 117.9(3) . . ?
C59 C57 C58 123.9(3) . . ?
F35 C58 F36 108.9(3) . . ?
F35 C58 F34 106.2(3) . . ?
F36 C58 F34 105.9(3) . . ?
F35 C58 C57 112.2(3) . . ?
F36 C58 C57 112.8(3) . . ?
F34 C58 C57 110.6(3) . . ?
C52 C59 C57 120.3(3) . . ?
C52 C59 C60 106.7(2) . . ?
C57 C59 C60 133.0(3) . . ?
N14 C60 N15 127.3(3) . . ?
N14 C60 C59 123.6(3) . . ?
N15 C60 C59 108.8(2) . . ?
N14 C61 N13 125.8(3) . . ?
N14 C61 C62 125.2(3) . . ?
N13 C61 C62 109.0(2) . . ?
C69 C62 C63 119.7(3) . . ?
C69 C62 C61 106.4(2) . . ?
C63 C62 C61 133.9(3) . . ?
C65 C63 C62 118.2(3) . . ?
C65 C63 C64 118.3(3) . . ?
C62 C63 C64 123.5(3) . . ?
F39 C64 F38 107.9(3) . . ?
F39 C64 F37 106.0(3) . . ?
F38 C64 F37 105.6(3) . . ?
F39 C64 C63 112.7(3) . . ?
F38 C64 C63 112.4(3) . . ?
F37 C64 C63 111.8(3) . . ?
C63 C65 C66 121.8(3) . . ?
C63 C65 H65A 119.1 . . ?
C66 C65 H65A 119.1 . . ?
C67 C66 C65 121.4(3) . . ?
C67 C66 H66A 119.3 . . ?
C65 C66 H66A 119.3 . . ?
C66 C67 C69 117.9(3) . . ?
C66 C67 C68 117.5(3) . . ?
C69 C67 C68 124.6(3) . . ?
F42 C68 F41 106.5(3) . . ?
F42 C68 F40 107.5(3) . . ?
F41 C68 F40 105.4(3) . . ?
F42 C68 C67 112.8(3) . . ?
F41 C68 C67 111.4(3) . . ?
F40 C68 C67 112.7(3) . . ?
C62 C69 C67 120.7(3) . . ?
C62 C69 C70 106.4(2) . . ?
C67 C69 C70 132.9(3) . . ?
N12 C70 N13 126.3(3) . . ?
N12 C70 C69 124.7(3) . . ?
N13 C70 C69 108.7(2) . . ?
N12 C71 N11 126.7(3) . . ?
N12 C71 C72 124.2(3) . . ?
N11 C71 C72 109.1(2) . . ?
C79 C72 C73 120.6(3) . . ?
C79 C72 C71 106.1(2) . . ?
C73 C72 C71 133.4(3) . . ?
C75 C73 C72 117.9(3) . . ?
C75 C73 C74 118.4(3) . . ?
C72 C73 C74 123.6(3) . . ?
F45 C74 F43 107.8(3) . . ?
F45 C74 F44 106.2(3) . . ?
F43 C74 F44 106.2(3) . . ?
F45 C74 C73 111.7(3) . . ?
F43 C74 C73 112.5(3) . . ?
F44 C74 C73 112.0(3) . . ?
C76 C75 C73 121.6(3) . . ?
C76 C75 H75A 119.2 . . ?
C73 C75 H75A 119.2 . . ?
C77 C76 C75 121.6(3) . . ?
C77 C76 H76A 119.2 . . ?
C75 C76 H76A 119.2 . . ?
C76 C77 C79 118.4(3) . . ?
C76 C77 C78 118.6(3) . . ?
C79 C77 C78 123.0(3) . . ?
F48 C78 F46 108.4(3) . . ?
F48 C78 F47 106.3(2) . . ?
F46 C78 F47 106.0(3) . . ?
F48 C78 C77 112.4(3) . . ?
F46 C78 C77 111.8(2) . . ?
F47 C78 C77 111.6(3) . . ?
C72 C79 C77 119.8(3) . . ?
C72 C79 C80 106.6(2) . . ?
C77 C79 C80 133.5(3) . . ?
N10 C80 N11 126.7(2) . . ?
N10 C80 C79 124.5(3) . . ?
N11 C80 C79 108.5(2) . . ?
C86 C81 C82 117.4(4) . . ?
C86 C81 C87 121.7(5) . . ?
C82 C81 C87 120.9(5) . . ?
C83 C82 C81 120.1(5) . . ?
C83 C82 H82A 120.0 . . ?
C81 C82 H82A 120.0 . . ?
C84 C83 C82 122.0(5) . . ?
C84 C83 H83A 119.0 . . ?
C82 C83 H83A 119.0 . . ?
C85 C84 C83 118.1(5) . . ?
C85 C84 H84A 121.0 . . ?
C83 C84 H84A 121.0 . . ?
C84 C85 C86 121.8(5) . . ?
C84 C85 H85A 119.1 . . ?
C86 C85 H85A 119.1 . . ?
C85 C86 C81 120.6(5) . . ?
C85 C86 H86A 119.7 . . ?
C81 C86 H86A 119.7 . . ?
C81 C87 H87A 109.5 . . ?
C81 C87 H87B 109.5 . . ?
H87A C87 H87B 109.5 . . ?
C81 C87 H87C 109.5 . . ?
H87A C87 H87C 109.5 . . ?
H87B C87 H87C 109.5 . . ?
C89 C88 C93 120.0 . . ?
C89 C88 C94 114.9 . . ?
C93 C88 C94 124.6 . . ?
C88 C89 C90 120.0 . . ?
C88 C89 H89 120.0 . . ?
C90 C89 H89 120.0 . . ?
C91 C90 C89 120.0 . . ?
C91 C90 H90 120.0 . . ?
C89 C90 H90 120.0 . . ?
C90 C91 C92 120.0 . . ?
C90 C91 H91 120.0 . . ?
C92 C91 H91 120.0 . . ?
C93 C92 C91 120.0 . . ?
C93 C92 H92 120.0 . . ?
C91 C92 H92 120.0 . . ?
C92 C93 C88 120.0 . . ?
C92 C93 H93 120.0 . . ?
C88 C93 H93 120.0 . . ?
C88 C94 H94A 109.5 . . ?
C88 C94 H94B 109.5 . . ?
H94A C94 H94B 109.5 . . ?
C88 C94 H94C 109.5 . . ?
H94A C94 H94C 109.5 . . ?
H94B C94 H94C 109.5 . . ?
C89' C88' C93' 120.0 . . ?
C89' C88' C94' 113.4 . . ?
C93' C88' C94' 126.6 . . ?
C88' C89' C90' 120.0 . . ?
C88' C89' H89' 120.0 . . ?
C90' C89' H89' 120.0 . . ?
C91' C90' C89' 120.0 . . ?
C91' C90' H90' 120.0 . . ?
C89' C90' H90' 120.0 . . ?
C90' C91' C92' 120.0 . . ?
C90' C91' H91' 120.0 . . ?
C92' C91' H91' 120.0 . . ?
C93' C92' C91' 120.0 . . ?
C93' C92' H92' 120.0 . . ?
C91' C92' H92' 120.0 . . ?
C92' C93' C88' 120.0 . . ?
C92' C93' H93' 120.0 . . ?
C88' C93' H93' 120.0 . . ?
C88' C94' H94D 109.5 . . ?
C88' C94' H94E 109.5 . . ?
H94D C94' H94E 109.5 . . ?
C88' C94' H94F 109.5 . . ?
H94D C94' H94F 109.5 . . ?
H94E C94' H94F 109.5 . . ?
C89" C88" C93" 120.0 . . ?
C89" C88" C94" 117.7(6) . . ?
C93" C88" C94" 122.3(6) . . ?
C88" C89" C90" 120.0 . . ?
C88" C89" H89" 120.0 . . ?
C90" C89" H89" 120.0 . . ?
C91" C90" C89" 120.0 . . ?
C91" C90" H90" 120.0 . . ?
C89" C90" H90" 120.0 . . ?
C92" C91" C90" 120.0 . . ?
C92" C91" H91" 120.0 . . ?
C90" C91" H91" 120.0 . . ?
C91" C92" C93" 120.0 . . ?
C91" C92" H92" 120.0 . . ?
C93" C92" H92" 120.0 . . ?
C92" C93" C88" 120.0 . . ?
C92" C93" H93" 120.0 . . ?
C88" C93" H93" 120.0 . . ?
C88" C94" H94G 109.5 . . ?
C88" C94" H94H 109.5 . . ?
H94G C94" H94H 109.5 . . ?
C88" C94" H94I 109.5 . . ?
H94G C94" H94I 109.5 . . ?
H94H C94" H94I 109.5 . . ?

loop_
_geom_bond_atom_site_label_1
_geom_bond_atom_site_label_2
_geom_bond_distance
_geom_bond_site_symmetry_2
_geom_bond_publ_flag
Fe1 O1 1.7626(19) . ?
Fe1 N7 2.031(2) . ?
Fe1 N3 2.033(2) . ?
Fe1 N1 2.046(2) . ?
Fe1 N5 2.046(2) . ?
Fe2 O1 1.7691(19) . ?
Fe2 N13 2.030(2) . ?
Fe2 N9 2.034(2) . ?
Fe2 N11 2.047(2) . ?
Fe2 N15 2.047(2) . ?
N1 C10 1.376(4) . ?
N1 C1 1.376(3) . ?
N2 C11 1.330(4) . ?
N2 C10 1.338(4) . ?
N3 C11 1.367(4) . ?
N3 C20 1.381(4) . ?
N4 C20 1.324(4) . ?
N4 C21 1.331(4) . ?
N5 C21 1.373(3) . ?
N5 C30 1.384(3) . ?
N6 C30 1.327(3) . ?
N6 C31 1.334(4) . ?
N7 C31 1.372(4) . ?
N7 C40 1.377(4) . ?
N8 C1 1.326(4) . ?
N8 C40 1.327(4) . ?
C1 C2 1.468(4) . ?
C2 C9 1.409(4) . ?
C2 C3 1.422(4) . ?
C3 C5 1.372(4) . ?
C3 C4 1.493(4) . ?
C4 F1 1.321(4) . ?
C4 F2 1.332(4) . ?
C4 F3 1.342(4) . ?
C5 C6 1.390(5) . ?
C5 H5A 0.9500 . ?
C6 C7 1.378(5) . ?
C6 H6A 0.9500 . ?
C7 C9 1.408(4) . ?
C7 C8 1.501(5) . ?
C8 F5 1.326(4) . ?
C8 F4 1.336(4) . ?
C8 F6 1.351(4) . ?
C9 C10 1.468(4) . ?
C11 C12 1.477(4) . ?
C12 C19 1.408(4) . ?
C12 C13 1.409(4) . ?
C13 C15 1.383(4) . ?
C13 C14 1.502(4) . ?
C14 F9 1.328(4) . ?
C14 F8 1.333(4) . ?
C14 F7 1.345(4) . ?
C15 C16 1.392(4) . ?
C15 H15A 0.9500 . ?
C16 C17 1.374(4) . ?
C16 H16A 0.9500 . ?
C17 C19 1.409(4) . ?
C17 C18 1.498(4) . ?
C18 F12 1.331(4) . ?
C18 F11 1.338(4) . ?
C18 F10 1.342(3) . ?
C19 C20 1.471(4) . ?
C21 C22 1.466(4) . ?
C22 C29 1.402(4) . ?
C22 C23 1.411(4) . ?
C23 C25 1.382(4) . ?
C23 C24 1.500(4) . ?
C24 F14 1.325(4) . ?
C24 F13 1.341(4) . ?
C24 F15 1.343(4) . ?
C25 C26 1.388(4) . ?
C25 H25A 0.9500 . ?
C26 C27 1.381(4) . ?
C26 H26A 0.9500 . ?
C27 C29 1.411(4) . ?
C27 C28 1.494(4) . ?
C28 F18 1.335(4) . ?
C28 F16 1.335(4) . ?
C28 F17 1.344(3) . ?
C29 C30 1.479(4) . ?
C31 C32 1.480(4) . ?
C32 C33 1.407(4) . ?
C32 C39 1.408(4) . ?
C33 C35 1.385(4) . ?
C33 C34 1.497(4) . ?
C34 F19 1.334(4) . ?
C34 F20 1.339(4) . ?
C34 F21 1.344(3) . ?
C35 C36 1.388(5) . ?
C35 H35A 0.9500 . ?
C36 C37 1.372(4) . ?
C36 H36A 0.9500 . ?
C37 C39 1.414(4) . ?
C37 C38 1.503(5) . ?
C38 F23 1.325(4) . ?
C38 F22 1.331(4) . ?
C38 F24 1.337(4) . ?
C39 C40 1.468(4) . ?
N9 C50 1.371(4) . ?
N9 C41 1.372(3) . ?
N10 C80 1.330(4) . ?
N10 C41 1.332(4) . ?
N11 C71 1.365(4) . ?
N11 C80 1.370(3) . ?
N12 C70 1.327(4) . ?
N12 C71 1.335(4) . ?
N13 C61 1.368(4) . ?
N13 C70 1.375(4) . ?
N14 C61 1.331(4) . ?
N14 C60 1.333(4) . ?
N15 C60 1.365(3) . ?
N15 C51 1.374(4) . ?
N16 C51 1.330(4) . ?
N16 C50 1.330(4) . ?
C41 C42 1.476(4) . ?
C42 C43 1.408(4) . ?
C42 C49 1.412(4) . ?
C43 C45 1.376(4) . ?
C43 C44 1.504(4) . ?
C44 F26 1.336(4) . ?
C44 F25 1.340(4) . ?
C44 F27 1.346(4) . ?
C45 C46 1.383(5) . ?
C45 H45A 0.9500 . ?
C46 C47 1.378(4) . ?
C46 H46A 0.9500 . ?
C47 C49 1.418(4) . ?
C47 C48 1.497(4) . ?
C48 F28 1.333(4) . ?
C48 F29 1.335(4) . ?
C48 F30 1.338(4) . ?
C49 C50 1.468(4) . ?
C51 C52 1.475(4) . ?
C52 C59 1.405(4) . ?
C52 C53 1.412(4) . ?
C53 C55 1.384(4) . ?
C53 C54 1.495(5) . ?
C54 F32 1.329(4) . ?
C54 F31 1.343(4) . ?
C54 F33 1.348(4) . ?
C55 C56 1.388(5) . ?
C55 H55A 0.9500 . ?
C56 C57 1.382(4) . ?
C56 H56A 0.9500 . ?
C57 C59 1.413(4) . ?
C57 C58 1.495(5) . ?
C58 F35 1.332(4) . ?
C58 F36 1.333(4) . ?
C58 F34 1.346(4) . ?
C59 C60 1.468(4) . ?
C61 C62 1.470(4) . ?
C62 C69 1.405(4) . ?
C62 C63 1.414(4) . ?
C63 C65 1.378(4) . ?
C63 C64 1.493(5) . ?
C64 F39 1.330(4) . ?
C64 F38 1.342(4) . ?
C64 F37 1.348(4) . ?
C65 C66 1.382(5) . ?
C65 H65A 0.9500 . ?
C66 C67 1.380(4) . ?
C66 H66A 0.9500 . ?
C67 C69 1.412(4) . ?
C67 C68 1.492(5) . ?
C68 F42 1.336(4) . ?
C68 F41 1.340(4) . ?
C68 F40 1.340(4) . ?
C69 C70 1.469(4) . ?
C71 C72 1.472(4) . ?
C72 C79 1.403(4) . ?
C72 C73 1.411(4) . ?
C73 C75 1.383(4) . ?
C73 C74 1.492(4) . ?
C74 F45 1.335(4) . ?
C74 F43 1.339(4) . ?
C74 F44 1.341(4) . ?
C75 C76 1.381(5) . ?
C75 H75A 0.9500 . ?
C76 C77 1.377(4) . ?
C76 H76A 0.9500 . ?
C77 C79 1.413(4) . ?
C77 C78 1.491(4) . ?
C78 F48 1.332(4) . ?
C78 F46 1.335(4) . ?
C78 F47 1.352(3) . ?
C79 C80 1.473(4) . ?
C81 C86 1.384(6) . ?
C81 C82 1.388(6) . ?
C81 C87 1.458(6) . ?
C82 C83 1.375(7) . ?
C82 H82A 0.9500 . ?
C83 C84 1.362(7) . ?
C83 H83A 0.9500 . ?
C84 C85 1.349(7) . ?
C84 H84A 0.9500 . ?
C85 C86 1.376(7) . ?
C85 H85A 0.9500 . ?
C86 H86A 0.9500 . ?
C87 H87A 0.9800 . ?
C87 H87B 0.9800 . ?
C87 H87C 0.9800 . ?
C88 C89 1.3900 . ?
C88 C93 1.3900 . ?
C88 C94 1.4597 . ?
C89 C90 1.3900 . ?
C89 H89 0.9500 . ?
C90 C91 1.3900 . ?
C90 H90 0.9500 . ?
C91 C92 1.3900 . ?
C91 H91 0.9500 . ?
C92 C93 1.3900 . ?
C92 H92 0.9500 . ?
C93 H93 0.9500 . ?
C94 H94A 0.9800 . ?
C94 H94B 0.9800 . ?
C94 H94C 0.9800 . ?
C88' C89' 1.3900 . ?
C88' C93' 1.3900 . ?
C88' C94' 1.4257 . ?
C89' C90' 1.3900 . ?
C89' H89' 0.9500 . ?
C90' C91' 1.3900 . ?
C90' H90' 0.9500 . ?
C91' C92' 1.3900 . ?
C91' H91' 0.9500 . ?
C92' C93' 1.3900 . ?
C92' H92' 0.9500 . ?
C93' H93' 0.9500 . ?
C94' H94D 0.9800 . ?
C94' H94E 0.9800 . ?
C94' H94F 0.9800 . ?
C88" C89" 1.3900 . ?
C88" C93" 1.3900 . ?
C88" C94" 1.417(8) . ?
C89" C90" 1.3900 . ?
C89" H89" 0.9500 . ?
C90" C91" 1.3900 . ?
C90" H90" 0.9500 . ?
C91" C92" 1.3900 . ?
C91" H91" 0.9500 . ?
C92" C93" 1.3900 . ?
C92" H92" 0.9500 . ?
C93" H93" 0.9500 . ?
C94" H94G 0.9800 . ?
C94" H94H 0.9800 . ?
C94" H94I 0.9800 . ?

loop_
_geom_torsion_atom_site_label_1
_geom_torsion_atom_site_label_2
_geom_torsion_atom_site_label_3
_geom_torsion_atom_site_label_4
_geom_torsion
_geom_torsion_site_symmetry_1
_geom_torsion_site_symmetry_2
_geom_torsion_site_symmetry_3
_geom_torsion_site_symmetry_4
_geom_torsion_publ_flag
N7 Fe1 O1 Fe2 158(5) . . . . ?
N3 Fe1 O1 Fe2 -21(5) . . . . ?
N1 Fe1 O1 Fe2 68(5) . . . . ?
N5 Fe1 O1 Fe2 -112(5) . . . . ?
N13 Fe2 O1 Fe1 142(5) . . . . ?
N9 Fe2 O1 Fe1 -37(5) . . . . ?
N11 Fe2 O1 Fe1 53(5) . . . . ?
N15 Fe2 O1 Fe1 -128(5) . . . . ?
O1 Fe1 N1 C10 -94.9(2) . . . . ?
N7 Fe1 N1 C10 161.8(2) . . . . ?
N3 Fe1 N1 C10 8.7(2) . . . . ?
N5 Fe1 N1 C10 85.1(3) . . . . ?
O1 Fe1 N1 C1 76.7(2) . . . . ?
N7 Fe1 N1 C1 -26.6(2) . . . . ?
N3 Fe1 N1 C1 -179.6(2) . . . . ?
N5 Fe1 N1 C1 -103.3(2) . . . . ?
O1 Fe1 N3 C11 79.5(2) . . . . ?
N7 Fe1 N3 C11 -98.0(3) . . . . ?
N1 Fe1 N3 C11 -24.1(2) . . . . ?
N5 Fe1 N3 C11 -171.9(2) . . . . ?
O1 Fe1 N3 C20 -69.3(2) . . . . ?
N7 Fe1 N3 C20 113.1(2) . . . . ?
N1 Fe1 N3 C20 -173.0(2) . . . . ?
N5 Fe1 N3 C20 39.3(2) . . . . ?
O1 Fe1 N5 C21 82.2(2) . . . . ?
N7 Fe1 N5 C21 -174.6(2) . . . . ?
N3 Fe1 N5 C21 -21.6(2) . . . . ?
N1 Fe1 N5 C21 -97.8(3) . . . . ?
O1 Fe1 N5 C30 -94.6(2) . . . . ?
N7 Fe1 N5 C30 8.6(2) . . . . ?
N3 Fe1 N5 C30 161.6(2) . . . . ?
N1 Fe1 N5 C30 85.4(3) . . . . ?
O1 Fe1 N7 C31 84.8(2) . . . . ?
N3 Fe1 N7 C31 -97.6(3) . . . . ?
N1 Fe1 N7 C31 -171.3(2) . . . . ?
N5 Fe1 N7 C31 -23.7(2) . . . . ?
O1 Fe1 N7 C40 -64.0(2) . . . . ?
N3 Fe1 N7 C40 113.5(2) . . . . ?
N1 Fe1 N7 C40 39.8(2) . . . . ?
N5 Fe1 N7 C40 -172.5(2) . . . . ?
C40 N8 C1 N1 13.6(4) . . . . ?
C40 N8 C1 C2 -166.5(3) . . . . ?
C10 N1 C1 N8 178.5(3) . . . . ?
Fe1 N1 C1 N8 5.6(4) . . . . ?
C10 N1 C1 C2 -1.4(3) . . . . ?
Fe1 N1 C1 C2 -174.32(18) . . . . ?
N8 C1 C2 C9 177.7(3) . . . . ?
N1 C1 C2 C9 -2.4(3) . . . . ?
N8 C1 C2 C3 -2.1(5) . . . . ?
N1 C1 C2 C3 177.8(3) . . . . ?
C9 C2 C3 C5 -0.3(4) . . . . ?
C1 C2 C3 C5 179.4(3) . . . . ?
C9 C2 C3 C4 176.9(3) . . . . ?
C1 C2 C3 C4 -3.4(5) . . . . ?
C5 C3 C4 F1 118.0(3) . . . . ?
C2 C3 C4 F1 -59.1(4) . . . . ?
C5 C3 C4 F2 -119.7(3) . . . . ?
C2 C3 C4 F2 63.1(4) . . . . ?
C5 C3 C4 F3 -2.0(4) . . . . ?
C2 C3 C4 F3 -179.1(3) . . . . ?
C2 C3 C5 C6 -3.2(5) . . . . ?
C4 C3 C5 C6 179.5(3) . . . . ?
C3 C5 C6 C7 2.4(6) . . . . ?
C5 C6 C7 C9 2.0(6) . . . . ?
C5 C6 C7 C8 -177.0(3) . . . . ?
C6 C7 C8 F5 -100.2(4) . . . . ?
C9 C7 C8 F5 80.8(4) . . . . ?
C6 C7 C8 F4 136.8(3) . . . . ?
C9 C7 C8 F4 -42.1(5) . . . . ?
C6 C7 C8 F6 18.7(5) . . . . ?
C9 C7 C8 F6 -160.2(3) . . . . ?
C6 C7 C9 C2 -5.4(5) . . . . ?
C8 C7 C9 C2 173.5(3) . . . . ?
C6 C7 C9 C10 174.3(3) . . . . ?
C8 C7 C9 C10 -6.8(6) . . . . ?
C3 C2 C9 C7 4.6(5) . . . . ?
C1 C2 C9 C7 -175.2(3) . . . . ?
C3 C2 C9 C10 -175.2(3) . . . . ?
C1 C2 C9 C10 5.0(3) . . . . ?
C11 N2 C10 N1 -6.6(5) . . . . ?
C11 N2 C10 C9 -178.7(3) . . . . ?
C1 N1 C10 N2 -168.5(3) . . . . ?
Fe1 N1 C10 N2 4.0(4) . . . . ?
C1 N1 C10 C9 4.6(3) . . . . ?
Fe1 N1 C10 C9 177.15(19) . . . . ?
C7 C9 C10 N2 -12.4(5) . . . . ?
C2 C9 C10 N2 167.3(3) . . . . ?
C7 C9 C10 N1 174.2(3) . . . . ?
C2 C9 C10 N1 -6.0(3) . . . . ?
C10 N2 C11 N3 -11.7(4) . . . . ?
C10 N2 C11 C12 168.9(3) . . . . ?
C20 N3 C11 N2 -178.0(3) . . . . ?
Fe1 N3 C11 N2 30.7(4) . . . . ?
C20 N3 C11 C12 1.5(3) . . . . ?
Fe1 N3 C11 C12 -149.82(19) . . . . ?
N2 C11 C12 C19 -176.4(3) . . . . ?
N3 C11 C12 C19 4.1(3) . . . . ?
N2 C11 C12 C13 2.4(5) . . . . ?
N3 C11 C12 C13 -177.1(3) . . . . ?
C19 C12 C13 C15 2.8(4) . . . . ?
C11 C12 C13 C15 -175.9(3) . . . . ?
C19 C12 C13 C14 -176.7(3) . . . . ?
C11 C12 C13 C14 4.6(5) . . . . ?
C15 C13 C14 F9 -122.0(3) . . . . ?
C12 C13 C14 F9 57.5(4) . . . . ?
C15 C13 C14 F8 115.6(3) . . . . ?
C12 C13 C14 F8 -64.9(4) . . . . ?
C15 C13 C14 F7 -2.9(4) . . . . ?
C12 C13 C14 F7 176.6(3) . . . . ?
C12 C13 C15 C16 3.0(5) . . . . ?
C14 C13 C15 C16 -177.5(3) . . . . ?
C13 C15 C16 C17 -4.6(5) . . . . ?
C15 C16 C17 C19 0.2(5) . . . . ?
C15 C16 C17 C18 177.2(3) . . . . ?
C16 C17 C18 F12 -143.2(3) . . . . ?
C19 C17 C18 F12 33.7(4) . . . . ?
C16 C17 C18 F11 94.7(3) . . . . ?
C19 C17 C18 F11 -88.5(4) . . . . ?
C16 C17 C18 F10 -23.8(4) . . . . ?
C19 C17 C18 F10 153.1(3) . . . . ?
C13 C12 C19 C17 -7.2(4) . . . . ?
C11 C12 C19 C17 171.8(3) . . . . ?
C13 C12 C19 C20 173.3(3) . . . . ?
C11 C12 C19 C20 -7.7(3) . . . . ?
C16 C17 C19 C12 5.6(4) . . . . ?
C18 C17 C19 C12 -171.2(3) . . . . ?
C16 C17 C19 C20 -175.0(3) . . . . ?
C18 C17 C19 C20 8.2(5) . . . . ?
C21 N4 C20 N3 7.1(5) . . . . ?
C21 N4 C20 C19 178.1(3) . . . . ?
C11 N3 C20 N4 165.9(3) . . . . ?
Fe1 N3 C20 N4 -40.7(4) . . . . ?
C11 N3 C20 C19 -6.4(3) . . . . ?
Fe1 N3 C20 C19 147.06(19) . . . . ?
C12 C19 C20 N4 -163.5(3) . . . . ?
C17 C19 C20 N4 17.1(5) . . . . ?
C12 C19 C20 N3 8.9(3) . . . . ?
C17 C19 C20 N3 -170.5(3) . . . . ?
C20 N4 C21 N5 16.4(5) . . . . ?
C20 N4 C21 C22 -166.0(3) . . . . ?
C30 N5 C21 N4 176.0(3) . . . . ?
Fe1 N5 C21 N4 -1.3(4) . . . . ?
C30 N5 C21 C22 -1.9(3) . . . . ?
Fe1 N5 C21 C22 -179.24(18) . . . . ?
N4 C21 C22 C29 -178.3(3) . . . . ?
N5 C21 C22 C29 -0.3(3) . . . . ?
N4 C21 C22 C23 2.9(5) . . . . ?
N5 C21 C22 C23 -179.1(3) . . . . ?
C29 C22 C23 C25 2.3(4) . . . . ?
C21 C22 C23 C25 -179.1(3) . . . . ?
C29 C22 C23 C24 179.8(3) . . . . ?
C21 C22 C23 C24 -1.6(5) . . . . ?
C25 C23 C24 F14 108.5(3) . . . . ?
C22 C23 C24 F14 -69.0(4) . . . . ?
C25 C23 C24 F13 -129.1(3) . . . . ?
C22 C23 C24 F13 53.5(4) . . . . ?
C25 C23 C24 F15 -10.8(4) . . . . ?
C22 C23 C24 F15 171.7(3) . . . . ?
C22 C23 C25 C26 -3.2(5) . . . . ?
C24 C23 C25 C26 179.2(3) . . . . ?
C23 C25 C26 C27 1.0(5) . . . . ?
C25 C26 C27 C29 2.0(5) . . . . ?
C25 C26 C27 C28 -176.1(3) . . . . ?
C26 C27 C28 F18 -111.0(3) . . . . ?
C29 C27 C28 F18 70.9(4) . . . . ?
C26 C27 C28 F16 127.2(3) . . . . ?
C29 C27 C28 F16 -50.9(4) . . . . ?
C26 C27 C28 F17 7.7(4) . . . . ?
C29 C27 C28 F17 -170.4(3) . . . . ?
C23 C22 C29 C27 0.7(4) . . . . ?
C21 C22 C29 C27 -178.2(3) . . . . ?
C23 C22 C29 C30 -178.8(3) . . . . ?
C21 C22 C29 C30 2.3(3) . . . . ?
C26 C27 C29 C22 -2.8(4) . . . . ?
C28 C27 C29 C22 175.2(3) . . . . ?
C26 C27 C29 C30 176.4(3) . . . . ?
C28 C27 C29 C30 -5.5(5) . . . . ?
C31 N6 C30 N5 -7.1(5) . . . . ?
C31 N6 C30 C29 177.2(3) . . . . ?
C21 N5 C30 N6 -172.9(3) . . . . ?
Fe1 N5 C30 N6 4.3(4) . . . . ?
C21 N5 C30 C29 3.4(3) . . . . ?
Fe1 N5 C30 C29 -179.44(18) . . . . ?
C22 C29 C30 N6 172.8(3) . . . . ?
C27 C29 C30 N6 -6.6(5) . . . . ?
C22 C29 C30 N5 -3.5(3) . . . . ?
C27 C29 C30 N5 177.1(3) . . . . ?
C30 N6 C31 N7 -10.9(4) . . . . ?
C30 N6 C31 C32 169.3(3) . . . . ?
C40 N7 C31 N6 -179.0(3) . . . . ?
Fe1 N7 C31 N6 29.8(4) . . . . ?
C40 N7 C31 C32 0.8(3) . . . . ?
Fe1 N7 C31 C32 -150.32(19) . . . . ?
N6 C31 C32 C33 1.3(5) . . . . ?
N7 C31 C32 C33 -178.6(3) . . . . ?
N6 C31 C32 C39 -176.4(3) . . . . ?
N7 C31 C32 C39 3.7(3) . . . . ?
C39 C32 C33 C35 0.4(5) . . . . ?
C31 C32 C33 C35 -177.0(3) . . . . ?
C39 C32 C33 C34 178.1(3) . . . . ?
C31 C32 C33 C34 0.7(5) . . . . ?
C35 C33 C34 F19 -122.9(3) . . . . ?
C32 C33 C34 F19 59.4(4) . . . . ?
C35 C33 C34 F20 115.2(3) . . . . ?
C32 C33 C34 F20 -62.5(4) . . . . ?
C35 C33 C34 F21 -3.7(4) . . . . ?
C32 C33 C34 F21 178.6(3) . . . . ?
C32 C33 C35 C36 3.9(5) . . . . ?
C34 C33 C35 C36 -173.9(3) . . . . ?
C33 C35 C36 C37 -2.8(6) . . . . ?
C35 C36 C37 C39 -2.7(5) . . . . ?
C35 C36 C37 C38 174.5(3) . . . . ?
C36 C37 C38 F23 95.8(4) . . . . ?
C39 C37 C38 F23 -87.2(4) . . . . ?
C36 C37 C38 F22 -141.9(3) . . . . ?
C39 C37 C38 F22 35.1(5) . . . . ?
C36 C37 C38 F24 -24.2(5) . . . . ?
C39 C37 C38 F24 152.8(3) . . . . ?
C33 C32 C39 C37 -5.9(4) . . . . ?
C31 C32 C39 C37 172.2(3) . . . . ?
C33 C32 C39 C40 175.4(3) . . . . ?
C31 C32 C39 C40 -6.5(3) . . . . ?
C36 C37 C39 C32 7.0(5) . . . . ?
C38 C37 C39 C32 -169.9(3) . . . . ?
C36 C37 C39 C40 -174.8(3) . . . . ?
C38 C37 C39 C40 8.3(6) . . . . ?
C1 N8 C40 N7 4.6(4) . . . . ?
C1 N8 C40 C39 177.3(3) . . . . ?
C31 N7 C40 N8 168.8(3) . . . . ?
Fe1 N7 C40 N8 -37.8(4) . . . . ?
C31 N7 C40 C39 -4.9(3) . . . . ?
Fe1 N7 C40 C39 148.47(19) . . . . ?
C32 C39 C40 N8 -166.7(3) . . . . ?
C37 C39 C40 N8 14.9(5) . . . . ?
C32 C39 C40 N7 7.2(3) . . . . ?
C37 C39 C40 N7 -171.2(3) . . . . ?
O1 Fe2 N9 C50 -71.5(2) . . . . ?
N13 Fe2 N9 C50 109.7(3) . . . . ?
N11 Fe2 N9 C50 -176.6(2) . . . . ?
N15 Fe2 N9 C50 35.9(2) . . . . ?
O1 Fe2 N9 C41 77.9(2) . . . . ?
N13 Fe2 N9 C41 -100.9(3) . . . . ?
N11 Fe2 N9 C41 -27.2(2) . . . . ?
N15 Fe2 N9 C41 -174.7(2) . . . . ?
O1 Fe2 N11 C71 81.4(2) . . . . ?
N13 Fe2 N11 C71 -20.1(2) . . . . ?
N9 Fe2 N11 C71 -173.6(2) . . . . ?
N15 Fe2 N11 C71 -96.8(3) . . . . ?
O1 Fe2 N11 C80 -97.8(2) . . . . ?
N13 Fe2 N11 C80 160.7(2) . . . . ?
N9 Fe2 N11 C80 7.3(2) . . . . ?
N15 Fe2 N11 C80 84.0(3) . . . . ?
O1 Fe2 N13 C61 78.8(2) . . . . ?
N9 Fe2 N13 C61 -102.4(3) . . . . ?
N11 Fe2 N13 C61 -176.2(2) . . . . ?
N15 Fe2 N13 C61 -28.7(2) . . . . ?
O1 Fe2 N13 C70 -66.3(2) . . . . ?
N9 Fe2 N13 C70 112.5(2) . . . . ?
N11 Fe2 N13 C70 38.7(2) . . . . ?
N15 Fe2 N13 C70 -173.8(2) . . . . ?
O1 Fe2 N15 C60 -92.8(2) . . . . ?
N13 Fe2 N15 C60 8.8(2) . . . . ?
N9 Fe2 N15 C60 162.2(2) . . . . ?
N11 Fe2 N15 C60 85.4(3) . . . . ?
O1 Fe2 N15 C51 86.6(2) . . . . ?
N13 Fe2 N15 C51 -171.8(2) . . . . ?
N9 Fe2 N15 C51 -18.3(2) . . . . ?
N11 Fe2 N15 C51 -95.2(3) . . . . ?
C80 N10 C41 N9 -12.6(4) . . . . ?
C80 N10 C41 C42 171.8(3) . . . . ?
C50 N9 C41 N10 -172.2(3) . . . . ?
Fe2 N9 C41 N10 35.5(4) . . . . ?
C50 N9 C41 C42 4.0(3) . . . . ?
Fe2 N9 C41 C42 -148.30(19) . . . . ?
N10 C41 C42 C43 -4.9(5) . . . . ?
N9 C41 C42 C43 178.9(3) . . . . ?
N10 C41 C42 C49 175.9(3) . . . . ?
N9 C41 C42 C49 -0.3(3) . . . . ?
C49 C42 C43 C45 0.9(4) . . . . ?
C41 C42 C43 C45 -178.2(3) . . . . ?
C49 C42 C43 C44 -177.9(3) . . . . ?
C41 C42 C43 C44 3.0(5) . . . . ?
C45 C43 C44 F26 127.2(3) . . . . ?
C42 C43 C44 F26 -54.0(4) . . . . ?
C45 C43 C44 F25 -110.8(3) . . . . ?
C42 C43 C44 F25 68.0(4) . . . . ?
C45 C43 C44 F27 7.9(4) . . . . ?
C42 C43 C44 F27 -173.3(3) . . . . ?
C42 C43 C45 C46 1.9(5) . . . . ?
C44 C43 C45 C46 -179.3(3) . . . . ?
C43 C45 C46 C47 -2.1(5) . . . . ?
C45 C46 C47 C49 -0.5(5) . . . . ?
C45 C46 C47 C48 179.2(3) . . . . ?
C46 C47 C48 F28 -135.4(3) . . . . ?
C49 C47 C48 F28 44.4(5) . . . . ?
C46 C47 C48 F29 102.6(4) . . . . ?
C49 C47 C48 F29 -77.6(4) . . . . ?
C46 C47 C48 F30 -16.6(5) . . . . ?
C49 C47 C48 F30 163.1(3) . . . . ?
C43 C42 C49 C47 -3.5(4) . . . . ?
C41 C42 C49 C47 175.9(3) . . . . ?
C43 C42 C49 C50 177.5(3) . . . . ?
C41 C42 C49 C50 -3.1(3) . . . . ?
C46 C47 C49 C42 3.3(4) . . . . ?
C48 C47 C49 C42 -176.5(3) . . . . ?
C46 C47 C49 C50 -178.0(3) . . . . ?
C48 C47 C49 C50 2.2(5) . . . . ?
C51 N16 C50 N9 8.2(4) . . . . ?
C51 N16 C50 C49 -178.7(3) . . . . ?
C41 N9 C50 N16 168.1(3) . . . . ?
Fe2 N9 C50 N16 -38.8(4) . . . . ?
C41 N9 C50 C49 -6.0(3) . . . . ?
Fe2 N9 C50 C49 147.12(19) . . . . ?
C42 C49 C50 N16 -168.5(3) . . . . ?
C47 C49 C50 N16 12.6(5) . . . . ?
C42 C49 C50 N9 5.6(3) . . . . ?
C47 C49 C50 N9 -173.2(3) . . . . ?
C50 N16 C51 N15 14.6(4) . . . . ?
C50 N16 C51 C52 -167.7(3) . . . . ?
C60 N15 C51 N16 177.0(3) . . . . ?
Fe2 N15 C51 N16 -2.5(4) . . . . ?
C60 N15 C51 C52 -1.0(3) . . . . ?
Fe2 N15 C51 C52 179.42(17) . . . . ?
N16 C51 C52 C59 -179.6(3) . . . . ?
N15 C51 C52 C59 -1.5(3) . . . . ?
N16 C51 C52 C53 -1.1(5) . . . . ?
N15 C51 C52 C53 177.0(3) . . . . ?
C59 C52 C53 C55 0.9(4) . . . . ?
C51 C52 C53 C55 -177.4(3) . . . . ?
C59 C52 C53 C54 -179.5(3) . . . . ?
C51 C52 C53 C54 2.2(5) . . . . ?
C55 C53 C54 F32 112.5(3) . . . . ?
C52 C53 C54 F32 -67.1(4) . . . . ?
C55 C53 C54 F31 -125.1(3) . . . . ?
C52 C53 C54 F31 55.2(4) . . . . ?
C55 C53 C54 F33 -6.7(4) . . . . ?
C52 C53 C54 F33 173.7(3) . . . . ?
C52 C53 C55 C56 -3.7(5) . . . . ?
C54 C53 C55 C56 176.7(3) . . . . ?
C53 C55 C56 C57 1.7(5) . . . . ?
C55 C56 C57 C59 3.1(5) . . . . ?
C55 C56 C57 C58 -176.6(3) . . . . ?
C56 C57 C58 F35 -100.0(3) . . . . ?
C59 C57 C58 F35 80.4(4) . . . . ?
C56 C57 C58 F36 136.6(3) . . . . ?
C59 C57 C58 F36 -43.0(4) . . . . ?
C56 C57 C58 F34 18.3(4) . . . . ?
C59 C57 C58 F34 -161.3(3) . . . . ?
C53 C52 C59 C57 3.9(4) . . . . ?
C51 C52 C59 C57 -177.4(3) . . . . ?
C53 C52 C59 C60 -175.5(3) . . . . ?
C51 C52 C59 C60 3.2(3) . . . . ?
C56 C57 C59 C52 -5.8(4) . . . . ?
C58 C57 C59 C52 173.9(3) . . . . ?
C56 C57 C59 C60 173.4(3) . . . . ?
C58 C57 C59 C60 -7.0(5) . . . . ?
C61 N14 C60 N15 -11.8(4) . . . . ?
C61 N14 C60 C59 175.3(3) . . . . ?
C51 N15 C60 N14 -170.7(3) . . . . ?
Fe2 N15 C60 N14 8.9(4) . . . . ?
C51 N15 C60 C59 3.1(3) . . . . ?
Fe2 N15 C60 C59 -177.36(18) . . . . ?
C52 C59 C60 N14 170.0(3) . . . . ?
C57 C59 C60 N14 -9.2(5) . . . . ?
C52 C59 C60 N15 -4.0(3) . . . . ?
C57 C59 C60 N15 176.7(3) . . . . ?
C60 N14 C61 N13 -12.8(4) . . . . ?
C60 N14 C61 C62 170.2(3) . . . . ?
C70 N13 C61 N14 -175.3(3) . . . . ?
Fe2 N13 C61 N14 36.6(4) . . . . ?
C70 N13 C61 C62 2.2(3) . . . . ?
Fe2 N13 C61 C62 -145.93(19) . . . . ?
N14 C61 C62 C69 179.2(3) . . . . ?
N13 C61 C62 C69 1.7(3) . . . . ?
N14 C61 C62 C63 -2.1(5) . . . . ?
N13 C61 C62 C63 -179.6(3) . . . . ?
C69 C62 C63 C65 -0.2(4) . . . . ?
C61 C62 C63 C65 -178.8(3) . . . . ?
C69 C62 C63 C64 179.2(3) . . . . ?
C61 C62 C63 C64 0.6(5) . . . . ?
C65 C63 C64 F39 -113.1(3) . . . . ?
C62 C63 C64 F39 67.4(4) . . . . ?
C65 C63 C64 F38 124.7(3) . . . . ?
C62 C63 C64 F38 -54.7(4) . . . . ?
C65 C63 C64 F37 6.2(4) . . . . ?
C62 C63 C64 F37 -173.2(3) . . . . ?
C62 C63 C65 C66 3.6(5) . . . . ?
C64 C63 C65 C66 -175.9(3) . . . . ?
C63 C65 C66 C67 -2.0(5) . . . . ?
C65 C66 C67 C69 -2.8(5) . . . . ?
C65 C66 C67 C68 175.4(3) . . . . ?
C66 C67 C68 F42 98.3(3) . . . . ?
C69 C67 C68 F42 -83.6(4) . . . . ?
C66 C67 C68 F41 -21.4(4) . . . . ?
C69 C67 C68 F41 156.7(3) . . . . ?
C66 C67 C68 F40 -139.7(3) . . . . ?
C69 C67 C68 F40 38.4(4) . . . . ?
C63 C62 C69 C67 -4.6(4) . . . . ?
C61 C62 C69 C67 174.3(3) . . . . ?
C63 C62 C69 C70 176.5(3) . . . . ?
C61 C62 C69 C70 -4.6(3) . . . . ?
C66 C67 C69 C62 6.1(4) . . . . ?
C68 C67 C69 C62 -172.0(3) . . . . ?
C66 C67 C69 C70 -175.3(3) . . . . ?
C68 C67 C69 C70 6.6(5) . . . . ?
C71 N12 C70 N13 9.5(5) . . . . ?
C71 N12 C70 C69 -178.0(3) . . . . ?
C61 N13 C70 N12 168.4(3) . . . . ?
Fe2 N13 C70 N12 -42.1(4) . . . . ?
C61 N13 C70 C69 -5.1(3) . . . . ?
Fe2 N13 C70 C69 144.43(19) . . . . ?
C62 C69 C70 N12 -167.5(3) . . . . ?
C67 C69 C70 N12 13.7(5) . . . . ?
C62 C69 C70 N13 6.1(3) . . . . ?
C67 C69 C70 N13 -172.7(3) . . . . ?
C70 N12 C71 N11 15.1(5) . . . . ?
C70 N12 C71 C72 -165.1(3) . . . . ?
C80 N11 C71 N12 177.0(3) . . . . ?
Fe2 N11 C71 N12 -2.3(4) . . . . ?
C80 N11 C71 C72 -2.8(3) . . . . ?
Fe2 N11 C71 C72 177.90(18) . . . . ?
N12 C71 C72 C79 179.7(3) . . . . ?
N11 C71 C72 C79 -0.5(3) . . . . ?
N12 C71 C72 C73 0.4(5) . . . . ?
N11 C71 C72 C73 -179.8(3) . . . . ?
C79 C72 C73 C75 -3.4(4) . . . . ?
C71 C72 C73 C75 175.7(3) . . . . ?
C79 C72 C73 C74 173.9(3) . . . . ?
C71 C72 C73 C74 -6.9(5) . . . . ?
C75 C73 C74 F45 120.9(3) . . . . ?
C72 C73 C74 F45 -56.4(4) . . . . ?
C75 C73 C74 F43 -117.7(3) . . . . ?
C72 C73 C74 F43 65.0(4) . . . . ?
C75 C73 C74 F44 1.9(4) . . . . ?
C72 C73 C74 F44 -175.4(3) . . . . ?
C72 C73 C75 C76 0.6(5) . . . . ?
C74 C73 C75 C76 -176.9(3) . . . . ?
C73 C75 C76 C77 1.8(5) . . . . ?
C75 C76 C77 C79 -1.2(5) . . . . ?
C75 C76 C77 C78 178.2(3) . . . . ?
C76 C77 C78 F48 131.2(3) . . . . ?
C79 C77 C78 F48 -49.5(4) . . . . ?
C76 C77 C78 F46 -106.7(3) . . . . ?
C79 C77 C78 F46 72.7(4) . . . . ?
C76 C77 C78 F47 11.8(4) . . . . ?
C79 C77 C78 F47 -168.8(3) . . . . ?
C73 C72 C79 C77 4.0(4) . . . . ?
C71 C72 C79 C77 -175.3(3) . . . . ?
C73 C72 C79 C80 -177.3(3) . . . . ?
C71 C72 C79 C80 3.3(3) . . . . ?
C76 C77 C79 C72 -1.7(4) . . . . ?
C78 C77 C79 C72 179.0(3) . . . . ?
C76 C77 C79 C80 -179.9(3) . . . . ?
C78 C77 C79 C80 0.7(5) . . . . ?
C41 N10 C80 N11 -12.0(5) . . . . ?
C41 N10 C80 C79 174.8(3) . . . . ?
C71 N11 C80 N10 -169.2(3) . . . . ?
Fe2 N11 C80 N10 10.1(4) . . . . ?
C71 N11 C80 C79 4.9(3) . . . . ?
Fe2 N11 C80 C79 -175.81(18) . . . . ?
C72 C79 C80 N10 169.1(3) . . . . ?
C77 C79 C80 N10 -12.5(5) . . . . ?
C72 C79 C80 N11 -5.2(3) . . . . ?
C77 C79 C80 N11 173.3(3) . . . . ?
C86 C81 C82 C83 0.5(6) . . . . ?
C87 C81 C82 C83 -179.3(4) . . . . ?
C81 C82 C83 C84 -1.1(7) . . . . ?
C82 C83 C84 C85 0.3(8) . . . . ?
C83 C84 C85 C86 1.0(9) . . . . ?
C84 C85 C86 C81 -1.6(9) . . . . ?
C82 C81 C86 C85 0.8(7) . . . . ?
C87 C81 C86 C85 -179.3(5) . . . . ?
C93 C88 C89 C90 0.0 . . . . ?
C94 C88 C89 C90 -172.2 . . . . ?
C88 C89 C90 C91 0.0 . . . . ?
C89 C90 C91 C92 0.0 . . . . ?
C90 C91 C92 C93 0.0 . . . . ?
C91 C92 C93 C88 0.0 . . . . ?
C89 C88 C93 C92 0.0 . . . . ?
C94 C88 C93 C92 171.4 . . . . ?
C93' C88' C89' C90' 0.0 . . . . ?
C94' C88' C89' C90' -179.1 . . . . ?
C88' C89' C90' C91' 0.0 . . . . ?
C89' C90' C91' C92' 0.0 . . . . ?
C90' C91' C92' C93' 0.0 . . . . ?
C91' C92' C93' C88' 0.0 . . . . ?
C89' C88' C93' C92' 0.0 . . . . ?
C94' C88' C93' C92' 179.0 . . . . ?
C93" C88" C89" C90" 0.0 . . . . ?
C94" C88" C89" C90" 179.90(13) . . . . ?
C88" C89" C90" C91" 0.0 . . . . ?
C89" C90" C91" C92" 0.0 . . . . ?
C90" C91" C92" C93" 0.0 . . . . ?
C91" C92" C93" C88" 0.0 . . . . ?
C89" C88" C93" C92" 0.0 . . . . ?
C94" C88" C93" C92" -179.89(14) . . . . ?
